data_7243905
loop_
_publ_author_name
'Park, Junmyeong'
'Kim, Dongwon'
'Kim, Dongwook'
'Jung, Ok-Sang'

_publ_section_title
;
 Pair of chiral molecular ladders and successive hydration in
 single-crystal-to-single-crystal mode
;
_journal_issue 48
_journal_name_full CrystEngComm
_journal_page_first 8546
_journal_page_last 8552
_journal_paper_doi 10.1039/D1CE01332G
_journal_volume 23
_journal_year 2021
_chemical_formula_sum 'C108 H84 N18 O36 Zn3'
_chemical_formula_weight 2406.04
_chemical_properties_physical Air-sensitive
_space_group_crystal_system hexagonal
_space_group_IT_number 170
_space_group_name_Hall 'P 65'
_space_group_name_H-M_alt 'P 65'
_atom_sites_solution_hydrogens geom
_atom_sites_solution_primary direct
_audit_creation_method SHELXL-2018/3
_audit_update_record
;
2021-06-29 deposited with the CCDC.	2021-11-12 downloaded from the CCDC.
;
_cell_angle_alpha 90
_cell_angle_beta 90
_cell_angle_gamma 120
_cell_formula_units_Z 6
_cell_length_a 15.4575(9)
_cell_length_b 15.4575(9)
_cell_length_c 88.791(7)
_cell_measurement_reflns_used 9746
_cell_measurement_temperature 173(2)
_cell_measurement_theta_max 23.94
_cell_measurement_theta_min 2.56
_cell_volume 18373(2)
_computing_cell_refinement 'Bruker APEX software'
_computing_data_collection 'Bruker APEX software'
_computing_data_reduction 'Bruker APEX software'
_computing_molecular_graphics ORTEP
_computing_publication_material CIFTAB
_computing_structure_refinement SHELXL
_computing_structure_solution SHELXS
_diffrn_ambient_temperature 173(2)
_diffrn_measured_fraction_theta_full 0.987
_diffrn_measured_fraction_theta_max 0.954
_diffrn_measurement_device_type 'CCD detector'
_diffrn_measurement_method 'phi and omega scans'
_diffrn_radiation_type MoK\a
_diffrn_radiation_wavelength 0.71073
_diffrn_reflns_av_R_equivalents 0.0634
_diffrn_reflns_av_unetI/netI 0.0836
_diffrn_reflns_Laue_measured_fraction_full 0.987
_diffrn_reflns_Laue_measured_fraction_max 0.954
_diffrn_reflns_limit_h_max 19
_diffrn_reflns_limit_h_min -19
_diffrn_reflns_limit_k_max 19
_diffrn_reflns_limit_k_min -19
_diffrn_reflns_limit_l_max 96
_diffrn_reflns_limit_l_min -109
_diffrn_reflns_number 100465
_diffrn_reflns_point_group_measured_fraction_full 0.919
_diffrn_reflns_point_group_measured_fraction_max 0.861
_diffrn_reflns_theta_full 25.242
_diffrn_reflns_theta_max 27.131
_diffrn_reflns_theta_min 2.523
_diffrn_source 'fine-focus sealed tube'
_exptl_absorpt_coefficient_mu 0.666
_exptl_absorpt_correction_T_max 0.7455
_exptl_absorpt_correction_T_min 0.6634
_exptl_absorpt_correction_type multi-scan
_exptl_absorpt_process_details SADABS
_exptl_crystal_colour colourless
_exptl_crystal_density_diffrn 1.305
_exptl_crystal_description plate
_exptl_crystal_F_000 7416
_exptl_crystal_size_max 0.274
_exptl_crystal_size_mid 0.214
_exptl_crystal_size_min 0.048
_refine_diff_density_max 1.876
_refine_diff_density_min -0.640
_refine_diff_density_rms 0.113
_refine_ls_abs_structure_details
;
 Flack x determined using 5229 quotients [(I+)-(I-)]/[(I+)+(I-)]
 (Parsons, Flack and Wagner, Acta Cryst. B69 (2013) 249-259).
;
_refine_ls_abs_structure_Flack 0.026(5)
_refine_ls_extinction_method none
_refine_ls_goodness_of_fit_ref 1.128
_refine_ls_hydrogen_treatment constr
_refine_ls_matrix_type full
_refine_ls_number_parameters 1431
_refine_ls_number_reflns 23346
_refine_ls_number_restraints 2840
_refine_ls_restrained_S_all 1.176
_refine_ls_R_factor_all 0.1519
_refine_ls_R_factor_gt 0.1067
_refine_ls_shift/su_max 0.015
_refine_ls_shift/su_mean 0.000
_refine_ls_structure_factor_coef Fsqd
_refine_ls_weighting_details 'w=1/[\s^2^(Fo^2^)+(0.2000P)^2^] where P=(Fo^2^+2Fc^2^)/3'
_refine_ls_weighting_scheme calc
_refine_ls_wR_factor_gt 0.2900
_refine_ls_wR_factor_ref 0.3190
_reflns_Friedel_coverage 0.794
_reflns_Friedel_fraction_full 0.851
_reflns_Friedel_fraction_max 0.767
_reflns_number_gt 14187
_reflns_number_total 23346
_reflns_threshold_expression 'I > 2\s(I)'
_cod_data_source_file d1ce01332g2.cif
_cod_data_source_block ZnNO32_1R2S
_cod_depositor_comments
;
The following automatic conversions were performed:

data item '_exptl_absorpt_correction_type' value 'MULTI-SCAN' was
changed to 'multi-scan' in accordance with the
/home/data/users/saulius/crontab/automatic-downloads/rss-feeds/RSC/lib/dictionaries/cif_core.dic
dictionary named 'cif_core.dic' version 2.4.2 last updated on
2011-04-26.

Automatic conversion script
Id: cif_fix_values 7556 2019-12-06 15:28:31Z antanas 

 Adding full bibliography for 7243905--7243908.cif.
;
_cod_original_cell_volume 18373(3)
_cod_database_code 7243905
_shelx_shelxl_version_number 2018/3
_shelx_space_group_comment
;
The symmetry employed for this shelxl refinement is uniquely defined
by the following loop, which should always be used as a source of
symmetry information in preference to the above space-group names.
They are only intended as comments.
;
_shelx_estimated_absorpt_t_min 0.839
_shelx_estimated_absorpt_t_max 0.969

loop_
_space_group_symop_operation_xyz
'x, y, z'
'-y, x-y, z+2/3'
'-x+y, -x, z+1/3'
'-x, -y, z+1/2'
'y, -x+y, z+1/6'
'x-y, x, z+5/6'

loop_
_atom_site_label
_atom_site_type_symbol
_atom_site_fract_x
_atom_site_fract_y
_atom_site_fract_z
_atom_site_U_iso_or_equiv
_atom_site_adp_type
_atom_site_occupancy
_atom_site_site_symmetry_order
_atom_site_calc_flag
_atom_site_refinement_flags_posn
_atom_site_refinement_flags_adp
_atom_site_refinement_flags_occupancy
_atom_site_disorder_assembly
_atom_site_disorder_group
Zn1 Zn 0.38404(18) 0.4717(4) 0.46259(3) 0.1492(19) Uani 1 1 d D U . . .
Zn2 Zn 0.75931(17) 0.51799(13) 0.56497(3) 0.0633(5) Uani 1 1 d . U . . .
Zn3 Zn 0.0616(3) 0.4427(3) 0.66606(4) 0.1043(10) Uani 1 1 d D U . . .
N11 N 0.4387(19) 0.399(2) 0.4842(3) 0.122(7) Uani 0.451(19) 1 d D U P A 1
O12 O 0.488(3) 0.433(4) 0.4722(4) 0.129(8) Uani 0.451(19) 1 d D U P A 1
O13 O 0.370(3) 0.421(3) 0.4870(4) 0.118(7) Uani 0.451(19) 1 d D U P A 1
O14 O 0.464(3) 0.349(3) 0.4919(3) 0.107(8) Uani 0.451(19) 1 d D U P A 1
N15 N 0.2443(17) 0.3516(13) 0.4412(2) 0.064(4) Uani 0.68(2) 1 d D U P A 1
O16 O 0.2672(16) 0.4413(11) 0.4392(2) 0.075(5) Uani 0.68(2) 1 d D U P A 1
O17 O 0.2710(18) 0.3307(13) 0.4540(2) 0.093(5) Uani 0.68(2) 1 d D U P A 1
O18 O 0.1776(17) 0.2933(14) 0.4328(2) 0.085(5) Uani 0.68(2) 1 d D U P A 1
N11D N 0.414(2) 0.333(3) 0.4804(4) 0.117(7) Uani 0.549(19) 1 d D U P A 2
O12D O 0.346(2) 0.354(2) 0.4813(3) 0.124(7) Uani 0.549(19) 1 d D U P A 2
O13D O 0.412(2) 0.263(2) 0.4885(3) 0.119(9) Uani 0.549(19) 1 d D U P A 2
O1BD O 0.479(2) 0.385(2) 0.4711(3) 0.101(7) Uani 0.549(19) 1 d D U P A 2
N15D N 0.255(3) 0.367(3) 0.4418(4) 0.076(5) Uani 0.32(2) 1 d D U P A 2
O16D O 0.227(3) 0.350(3) 0.4553(4) 0.084(6) Uani 0.32(2) 1 d D U P A 2
O17D O 0.337(3) 0.450(2) 0.4392(3) 0.071(6) Uani 0.32(2) 1 d D U P A 2
O18D O 0.224(3) 0.292(3) 0.4339(5) 0.083(8) Uani 0.32(2) 1 d D U P A 2
N21 N 0.7642(14) 0.6357(14) 0.5439(2) 0.080(4) Uani 1 1 d . U . . .
O22 O 0.7870(10) 0.5601(12) 0.54381(16) 0.083(3) Uani 1 1 d . U . . .
O23 O 0.7319(11) 0.6442(11) 0.55521(17) 0.081(4) Uani 1 1 d . U . . .
O24 O 0.7293(15) 0.6528(14) 0.53136(19) 0.107(5) Uani 1 1 d . U . . .
N25 N 0.8681(12) 0.6172(12) 0.58746(16) 0.060(3) Uani 1 1 d . U . . .
O26 O 0.9079(9) 0.6447(10) 0.57297(13) 0.063(3) Uani 1 1 d . U . . .
O27 O 0.9268(14) 0.6664(14) 0.59676(18) 0.117(6) Uani 1 1 d . U . . .
O28 O 0.7828(8) 0.5702(10) 0.58862(13) 0.060(3) Uani 1 1 d . U . . .
N35 N 0.1165(14) 0.3406(14) 0.68612(18) 0.076(5) Uani 0.598(15) 1 d D U P B 1
O36 O 0.0417(15) 0.3147(15) 0.6780(2) 0.086(5) Uani 0.598(15) 1 d D U P B 1
O37 O 0.1192(18) 0.2704(17) 0.6936(3) 0.091(6) Uani 0.598(15) 1 d D U P B 1
O38 O 0.1777(17) 0.4297(14) 0.6859(3) 0.088(6) Uani 0.598(15) 1 d D U P B 1
N31D N -0.0836(14) 0.3468(11) 0.6474(2) 0.143(6) Uani 1 1 d D U . C 2
O32D O -0.0875(12) 0.3614(15) 0.66109(18) 0.124(5) Uani 1 1 d D U . C 2
O33D O 0.0017(14) 0.3628(19) 0.6425(2) 0.143(6) Uani 1 1 d D U . C 2
O34D O -0.1599(17) 0.319(2) 0.6401(3) 0.179(9) Uani 1 1 d D U . C 2
N35D N 0.106(3) 0.388(2) 0.6926(3) 0.079(6) Uani 0.402(15) 1 d D U P B 2
O36D O 0.135(3) 0.395(3) 0.6793(3) 0.083(6) Uani 0.402(15) 1 d D U P B 2
O37D O 0.094(3) 0.459(2) 0.6982(4) 0.100(9) Uani 0.402(15) 1 d D U P B 2
O38D O 0.114(3) 0.324(2) 0.6997(3) 0.071(6) Uani 0.402(15) 1 d D U P B 2
C2A C 0.8529(5) 0.5420(7) 0.48968(9) 0.032(2) Uani 1 1 d G U . . .
H2A H 0.908045 0.531664 0.488357 0.038 Uiso 1 1 calc R U . . .
C3A C 0.8341(6) 0.5971(7) 0.47915(8) 0.040(3) Uani 1 1 d DG U . . .
C4A C 0.7533(7) 0.6122(7) 0.48109(9) 0.048(3) Uani 1 1 d G U . . .
H4A H 0.740513 0.649878 0.473892 0.057 Uiso 1 1 calc R U . . .
C5A C 0.6914(6) 0.5721(8) 0.49355(11) 0.054(3) Uani 1 1 d DG U . . .
C6A C 0.7102(6) 0.5170(8) 0.50408(9) 0.054(3) Uani 1 1 d G U . . .
H6A H 0.667829 0.489588 0.512595 0.064 Uiso 1 1 calc R U . . .
C7A C 0.7909(6) 0.5019(7) 0.50214(9) 0.036(3) Uani 1 1 d DG U . . .
C8A C 0.9016(10) 0.6315(11) 0.46580(15) 0.044(3) Uani 1 1 d D U . . .
O9A O 0.9345(7) 0.5819(9) 0.46120(14) 0.057(3) Uani 1 1 d . U . . .
N10A N 0.9243(10) 0.7254(11) 0.46103(15) 0.056(3) Uani 1 1 d D U . . .
H10A H 0.906586 0.762834 0.466141 0.067 Uiso 1 1 calc R U . . .
C11A C 0.9811(13) 0.7594(11) 0.44658(16) 0.079(3) Uani 1 1 d D U . . .
H11A H 1.029634 0.734479 0.446537 0.094 Uiso 1 1 calc R U . . .
C12A C 1.0416(14) 0.8720(9) 0.44397(15) 0.109(4) Uani 1 1 d DG U . . .
C13A C 1.0759(14) 0.9530(11) 0.45372(15) 0.139(6) Uani 1 1 d G U . . .
H13A H 1.082443 0.944285 0.464163 0.166 Uiso 1 1 calc R U . . .
C14A C 1.1006(17) 1.0467(10) 0.4482(2) 0.140(6) Uani 1 1 d G U . . .
H14A H 1.124099 1.102014 0.454832 0.168 Uiso 1 1 calc R U . . .
C15A C 1.0911(17) 1.0594(9) 0.4329(2) 0.144(6) Uani 1 1 d G U . . .
H15A H 1.107971 1.123449 0.429098 0.173 Uiso 1 1 calc R U . . .
C16A C 1.0567(14) 0.9785(11) 0.42314(16) 0.128(5) Uani 1 1 d G U . . .
H16A H 1.050188 0.987157 0.412695 0.154 Uiso 1 1 calc R U . . .
C17A C 1.0320(14) 0.8848(9) 0.42869(14) 0.115(5) Uani 1 1 d DG U . . .
C18A C 0.9719(15) 0.7977(12) 0.41856(15) 0.099(5) Uani 1 1 d D U . . .
H18A H 1.013466 0.780448 0.412158 0.119 Uiso 1 1 calc R U . . .
H18B H 0.923142 0.805711 0.412343 0.119 Uiso 1 1 calc R U . . .
C19A C 0.9240(10) 0.7267(11) 0.43170(17) 0.074(3) Uani 1 1 d D U . . .
H19A H 0.916691 0.660736 0.428845 0.089 Uiso 1 1 calc R U . . .
O20A O 0.8255(8) 0.7151(10) 0.43234(14) 0.067(3) Uani 1 1 d D U . . .
C21A C 0.7437(11) 0.6270(13) 0.4372(2) 0.078(4) Uani 1 1 d D U . . .
O22A O 0.7498(11) 0.5540(12) 0.44229(17) 0.095(4) Uani 1 1 d D U . . .
C23A C 0.5736(8) 0.5501(9) 0.44744(15) 0.079(4) Uani 1 1 d G U . . .
H23A H 0.583713 0.498548 0.451311 0.094 Uiso 1 1 calc R U . . .
C24A C 0.6500(7) 0.6300(10) 0.43972(17) 0.085(4) Uani 1 1 d DG U . . .
C25A C 0.6352(8) 0.7054(9) 0.43406(17) 0.091(4) Uani 1 1 d G U . . .
H25A H 0.687447 0.760027 0.428786 0.109 Uiso 1 1 calc R U . . .
C26A C 0.5439(10) 0.7010(9) 0.43612(17) 0.097(5) Uani 1 1 d G U . . .
H26A H 0.533762 0.752511 0.432250 0.116 Uiso 1 1 calc R U . . .
C27A C 0.4674(8) 0.6211(11) 0.44384(16) 0.079(4) Uani 1 1 d G U . . .
H27A H 0.405051 0.618014 0.445245 0.094 Uiso 1 1 calc R U . . .
N28A N 0.4823(7) 0.5456(9) 0.44950(14) 0.089(4) Uani 1 1 d G U . . .
C29A C 0.5927(9) 0.5712(6) 0.49499(19) 0.060(3) Uani 1 1 d D U . . .
O30A O 0.5476(8) 0.5715(11) 0.48282(14) 0.074(4) Uani 1 1 d . U . . .
N31A N 0.5607(8) 0.5701(11) 0.50815(18) 0.067(3) Uani 1 1 d D U . . .
H31A H 0.597054 0.569409 0.515723 0.081 Uiso 1 1 calc R U . . .
C32A C 0.4706(11) 0.5699(13) 0.5117(2) 0.075(4) Uani 1 1 d D U . . .
H32A H 0.439115 0.567076 0.501750 0.090 Uiso 1 1 calc R U . . .
C33A C 0.4723(9) 0.6500(10) 0.51930(14) 0.081(4) Uani 1 1 d DG U . . .
C34A C 0.5400(9) 0.7518(10) 0.51829(16) 0.097(5) Uani 1 1 d DG U . . .
H34A H 0.597168 0.775224 0.512013 0.117 Uiso 1 1 calc R U . . .
C35A C 0.5241(11) 0.8193(8) 0.5265(2) 0.111(6) Uani 1 1 d G U . . .
H35A H 0.570373 0.888879 0.525760 0.133 Uiso 1 1 calc R U . . .
C36A C 0.4404(12) 0.7851(9) 0.53564(18) 0.103(5) Uani 1 1 d G U . . .
H36A H 0.429562 0.831201 0.541217 0.124 Uiso 1 1 calc R U . . .
C37A C 0.3727(9) 0.6833(10) 0.53665(14) 0.082(4) Uani 1 1 d G U . . .
H37A H 0.315546 0.659868 0.542928 0.099 Uiso 1 1 calc R U . . .
C38A C 0.3886(8) 0.6158(7) 0.52849(15) 0.063(3) Uani 1 1 d DG U . . .
C39A C 0.3216(14) 0.5021(14) 0.5272(2) 0.088(5) Uani 1 1 d D U . . .
H39A H 0.296300 0.471669 0.537184 0.106 Uiso 1 1 calc R U . . .
H39B H 0.264090 0.484790 0.520456 0.106 Uiso 1 1 calc R U . . .
C40A C 0.3879(12) 0.4679(15) 0.52071(19) 0.070(4) Uani 1 1 d D U . . .
H40A H 0.352311 0.408108 0.514039 0.084 Uiso 1 1 calc R U . . .
O41A O 0.4400(9) 0.4542(10) 0.53278(13) 0.069(3) Uani 1 1 d D U . . .
C42A C 0.3930(10) 0.3734(12) 0.5414(2) 0.067(4) Uani 1 1 d D U . . .
O43A O 0.3032(9) 0.3170(10) 0.53792(17) 0.087(4) Uani 1 1 d D U . . .
C44A C 0.5512(6) 0.4274(6) 0.55329(11) 0.051(3) Uani 1 1 d G U . . .
H44A H 0.577518 0.485078 0.547069 0.061 Uiso 1 1 calc R U . . .
C45A C 0.4510(6) 0.3546(8) 0.55221(11) 0.055(3) Uani 1 1 d DG U . . .
C46A C 0.4125(5) 0.2703(7) 0.56131(13) 0.064(4) Uani 1 1 d G U . . .
H46A H 0.344051 0.220508 0.560570 0.077 Uiso 1 1 calc R U . . .
C47A C 0.4743(7) 0.2587(7) 0.57150(12) 0.059(3) Uani 1 1 d G U . . .
H47A H 0.447995 0.201068 0.577727 0.071 Uiso 1 1 calc R U . . .
C48A C 0.5745(7) 0.3315(7) 0.57259(11) 0.059(3) Uani 1 1 d G U . . .
H48A H 0.616700 0.323632 0.579556 0.070 Uiso 1 1 calc R U . . .
N49A N 0.6130(5) 0.4159(6) 0.56348(12) 0.055(3) Uani 1 1 d G U . . .
C50A C 0.8052(10) 0.4362(11) 0.51325(15) 0.039(3) Uani 1 1 d D U . . .
O51A O 0.7338(6) 0.3665(7) 0.52069(9) 0.038(2) Uani 1 1 d . U . . .
N52A N 0.9032(6) 0.4602(7) 0.51468(11) 0.0257(19) Uani 1 1 d D U . . .
H52A H 0.950002 0.504922 0.508800 0.031 Uiso 1 1 calc R U . . .
C53A C 0.9264(11) 0.4085(11) 0.52636(16) 0.051(3) Uani 1 1 d D U . . .
H53A H 0.862035 0.356077 0.530851 0.062 Uiso 1 1 calc R U . . .
C54A C 0.9966(8) 0.4632(8) 0.53889(11) 0.054(3) Uani 1 1 d DG U . . .
C55A C 1.0045(9) 0.5486(9) 0.54540(13) 0.065(4) Uani 1 1 d G U . . .
H55A H 0.964480 0.574933 0.541791 0.078 Uiso 1 1 calc R U . . .
C56A C 1.0710(10) 0.5956(9) 0.55718(14) 0.079(4) Uani 1 1 d G U . . .
H56A H 1.076399 0.653952 0.561632 0.094 Uiso 1 1 calc R U . . .
C57A C 1.1295(9) 0.5570(10) 0.56246(12) 0.096(5) Uani 1 1 d G U . . .
H57A H 1.174985 0.589121 0.570514 0.115 Uiso 1 1 calc R U . . .
C58A C 1.1216(8) 0.4716(10) 0.55595(13) 0.069(4) Uani 1 1 d G U . . .
H58A H 1.161649 0.445267 0.559555 0.083 Uiso 1 1 calc R U . . .
C59A C 1.0551(8) 0.4246(8) 0.54416(13) 0.067(4) Uani 1 1 d DG U . . .
C60A C 1.0324(13) 0.3434(13) 0.53300(17) 0.061(4) Uani 1 1 d D U . . .
H60A H 0.989445 0.277339 0.537703 0.073 Uiso 1 1 calc R U . . .
H60B H 1.095090 0.346777 0.529655 0.073 Uiso 1 1 calc R U . . .
C61A C 0.9785(11) 0.3568(11) 0.51946(17) 0.057(3) Uani 1 1 d D U . . .
H61A H 0.932666 0.293218 0.514082 0.068 Uiso 1 1 calc R U . . .
O62A O 1.0607(9) 0.4237(8) 0.51099(12) 0.065(3) Uani 1 1 d D U . . .
C63A C 1.0897(8) 0.4536(9) 0.49689(15) 0.057(3) Uani 1 1 d D U . . .
O64A O 1.0202(8) 0.4041(12) 0.48776(14) 0.104(5) Uani 1 1 d D U . . .
C65A C 1.2293(7) 0.4892(7) 0.48054(13) 0.078(4) Uani 1 1 d G U . . .
H65A H 1.191779 0.423726 0.476483 0.094 Uiso 1 1 calc R U . . .
C66A C 1.1882(6) 0.5206(8) 0.49170(13) 0.070(4) Uani 1 1 d DG U . . .
C67A C 1.2432(7) 0.6164(9) 0.49764(12) 0.081(4) Uani 1 1 d G U . . .
H67A H 1.215050 0.637885 0.505262 0.098 Uiso 1 1 calc R U . . .
C68A C 1.3392(7) 0.6806(7) 0.49241(13) 0.062(3) Uani 1 1 d G U . . .
H68A H 1.376792 0.746050 0.496469 0.075 Uiso 1 1 calc R U . . .
C69A C 1.3804(6) 0.6491(8) 0.48125(12) 0.066(4) Uani 1 1 d G U . . .
H69A H 1.446028 0.693053 0.477682 0.080 Uiso 1 1 calc R U . . .
N70A N 1.3254(7) 0.5534(9) 0.47532(11) 0.076(4) Uani 1 1 d G U . . .
C2B C 0.8606(5) 0.6107(8) 0.64789(10) 0.055(3) Uani 1 1 d G U . . .
H2B H 0.912463 0.647928 0.654917 0.066 Uiso 1 1 calc R U . . .
C3B C 0.8796(5) 0.5695(9) 0.63527(11) 0.062(3) Uani 1 1 d DG U . . .
C4B C 0.8037(7) 0.5150(8) 0.62498(9) 0.048(3) Uani 1 1 d G U . . .
H4B H 0.816642 0.486891 0.616355 0.057 Uiso 1 1 calc R U . . .
C5B C 0.7088(6) 0.5017(7) 0.62731(10) 0.047(3) Uani 1 1 d G U . . .
C6B C 0.6899(5) 0.5428(7) 0.63992(10) 0.040(3) Uani 1 1 d G U . . .
H6B H 0.625046 0.533680 0.641515 0.048 Uiso 1 1 calc R U . . .
C7B C 0.7658(6) 0.5973(7) 0.65021(9) 0.040(2) Uani 1 1 d G U . . .
C8B C 0.9856(13) 0.5875(9) 0.63479(18) 0.080(4) Uani 1 1 d D U . . .
O9B O 1.0437(9) 0.6209(14) 0.64441(17) 0.103(5) Uani 1 1 d . U . . .
N10B N 1.0071(11) 0.5609(12) 0.62017(16) 0.080(4) Uani 1 1 d D U . . .
H10B H 0.962921 0.542538 0.612865 0.096 Uiso 1 1 calc R U . . .
C11B C 1.1025(11) 0.5647(13) 0.6176(2) 0.071(4) Uani 1 1 d D U . . .
H11B H 1.133001 0.566539 0.627593 0.085 Uiso 1 1 calc R U . . .
C12B C 1.1761(9) 0.6480(10) 0.60861(18) 0.088(4) Uani 1 1 d DG U . . .
C13B C 1.1949(11) 0.7457(11) 0.60752(19) 0.100(5) Uani 1 1 d G U . . .
H13B H 1.148998 0.763074 0.611666 0.120 Uiso 1 1 calc R U . . .
C14B C 1.2809(12) 0.8178(9) 0.6004(2) 0.105(5) Uani 1 1 d G U . . .
H14B H 1.293773 0.884525 0.599617 0.125 Uiso 1 1 calc R U . . .
C15B C 1.3481(10) 0.7923(10) 0.59430(17) 0.108(6) Uani 1 1 d G U . . .
H15B H 1.406839 0.841625 0.589404 0.130 Uiso 1 1 calc R U . . .
C16B C 1.3292(9) 0.6947(11) 0.59539(17) 0.095(5) Uani 1 1 d G U . . .
H16B H 1.375129 0.677273 0.591239 0.114 Uiso 1 1 calc R U . . .
C17B C 1.2432(10) 0.6225(9) 0.60254(18) 0.079(4) Uani 1 1 d DG U . . .
C18B C 1.1911(11) 0.5103(13) 0.6020(2) 0.073(4) Uani 1 1 d D U . . .
H18C H 1.229134 0.485107 0.607668 0.088 Uiso 1 1 calc R U . . .
H18D H 1.182841 0.486360 0.591465 0.088 Uiso 1 1 calc R U . . .
C19B C 1.0885(11) 0.4761(13) 0.60943(17) 0.057(3) Uani 1 1 d D U . . .
H19B H 1.065660 0.416171 0.616042 0.069 Uiso 1 1 calc R U . . .
O20B O 1.0173(9) 0.4626(9) 0.59777(13) 0.060(3) Uani 1 1 d D U . . .
C21B C 0.9806(15) 0.3723(13) 0.5898(2) 0.087(5) Uani 1 1 d D U . . .
O22B O 1.0007(15) 0.3018(13) 0.58999(17) 0.098(4) Uani 1 1 d D U . . .
C23B C 0.8781(8) 0.4278(7) 0.57685(12) 0.069(4) Uani 1 1 d G U . . .
H23B H 0.903048 0.485020 0.583132 0.082 Uiso 1 1 calc R U . . .
C24B C 0.9092(8) 0.3585(8) 0.57903(11) 0.056(3) Uani 1 1 d DG U . . .
C25B C 0.8727(9) 0.2747(8) 0.56983(13) 0.066(4) Uani 1 1 d G U . . .
H25B H 0.893978 0.227327 0.571326 0.079 Uiso 1 1 calc R U . . .
C26B C 0.8050(9) 0.2602(8) 0.55845(13) 0.074(4) Uani 1 1 d G U . . .
H26B H 0.780039 0.202910 0.552160 0.089 Uiso 1 1 calc R U . . .
C27B C 0.7739(8) 0.3295(9) 0.55626(12) 0.071(4) Uani 1 1 d G U . . .
H27B H 0.727603 0.319547 0.548480 0.085 Uiso 1 1 calc R U . . .
N28B N 0.8104(8) 0.4132(8) 0.56546(13) 0.072(4) Uani 1 1 d G U . . .
C29B C 0.6349(10) 0.4431(12) 0.61541(17) 0.043(3) Uani 1 1 d . U . . .
O30B O 0.6374(10) 0.3784(13) 0.60939(17) 0.083(4) Uani 1 1 d . U . . .
N31B N 0.5646(10) 0.4691(11) 0.61268(14) 0.054(3) Uani 1 1 d D U . . .
H31B H 0.572090 0.524630 0.616641 0.065 Uiso 1 1 calc R U . . .
C32B C 0.4777(9) 0.4087(10) 0.60349(14) 0.041(3) Uani 1 1 d D U . . .
H32B H 0.483433 0.351934 0.599203 0.049 Uiso 1 1 calc R U . . .
C33B C 0.4751(7) 0.4721(7) 0.59059(10) 0.051(3) Uani 1 1 d DG U . . .
C34B C 0.5444(5) 0.5549(7) 0.58249(12) 0.054(3) Uani 1 1 d G U . . .
H34B H 0.613575 0.584232 0.584659 0.065 Uiso 1 1 calc R U . . .
C35B C 0.5124(7) 0.5948(7) 0.57121(12) 0.064(4) Uani 1 1 d G U . . .
H35B H 0.559728 0.651376 0.565674 0.077 Uiso 1 1 calc R U . . .
C36B C 0.4111(8) 0.5518(8) 0.56803(12) 0.071(4) Uani 1 1 d G U . . .
H36B H 0.389224 0.579109 0.560324 0.085 Uiso 1 1 calc R U . . .
C37B C 0.3418(6) 0.4690(8) 0.57613(13) 0.063(4) Uani 1 1 d G U . . .
H37B H 0.272565 0.439697 0.573960 0.075 Uiso 1 1 calc R U . . .
C38B C 0.3738(6) 0.4291(7) 0.58741(12) 0.052(3) Uani 1 1 d DG U . . .
C39B C 0.3023(12) 0.3320(13) 0.59687(19) 0.061(4) Uani 1 1 d D U . . .
H39C H 0.236810 0.325823 0.599171 0.073 Uiso 1 1 calc R U . . .
H39D H 0.293339 0.269699 0.592267 0.073 Uiso 1 1 calc R U . . .
C40B C 0.3739(11) 0.3675(11) 0.61031(16) 0.050(3) Uani 1 1 d D U . . .
H40B H 0.358817 0.309021 0.616882 0.060 Uiso 1 1 calc R U . . .
O41B O 0.3715(7) 0.4424(8) 0.61906(11) 0.056(3) Uani 1 1 d D U . . .
C42B C 0.2955(10) 0.3870(11) 0.62947(15) 0.051(3) Uani 1 1 d D U . . .
O43B O 0.2329(11) 0.3040(11) 0.63099(16) 0.091(4) Uani 1 1 d D U . . .
C44B C 0.2067(7) 0.4352(6) 0.64755(12) 0.058(3) Uani 1 1 d G U . . .
H44B H 0.165110 0.366422 0.649864 0.070 Uiso 1 1 calc R U . . .
C45B C 0.2867(7) 0.4651(7) 0.63773(12) 0.052(3) Uani 1 1 d G U . . .
C46B C 0.3476(6) 0.5658(7) 0.63434(11) 0.054(3) Uani 1 1 d G U . . .
H46B H 0.402333 0.586206 0.627632 0.065 Uiso 1 1 calc R U . . .
C47B C 0.3285(7) 0.6365(6) 0.64078(13) 0.065(4) Uani 1 1 d G U . . .
H47B H 0.370152 0.705269 0.638467 0.078 Uiso 1 1 calc R U . . .
C48B C 0.2485(8) 0.6066(7) 0.65060(13) 0.068(4) Uani 1 1 d G U . . .
H48B H 0.235452 0.654909 0.655001 0.081 Uiso 1 1 calc R U . . .
N49B N 0.1876(7) 0.5059(7) 0.65399(11) 0.071(3) Uani 1 1 d G U . . .
C50B C 0.7336(11) 0.6341(12) 0.66307(18) 0.048(3) Uani 1 1 d . U . . .
O51B O 0.6500(7) 0.5879(6) 0.66890(11) 0.0365(19) Uani 1 1 d . U . . .
N52B N 0.7974(11) 0.7186(10) 0.67103(17) 0.061(3) Uani 1 1 d . U . . .
H52B H 0.857780 0.755102 0.667252 0.073 Uiso 1 1 calc R U . . .
C53B C 0.7779(15) 0.7535(15) 0.6844(2) 0.074(3) Uani 1 1 d . U . . .
H53B H 0.703829 0.724213 0.684839 0.089 Uiso 1 1 calc R U . . .
C54B C 0.8237(12) 0.8694(8) 0.68451(17) 0.086(3) Uani 1 1 d G U . . .
C55B C 0.8255(12) 0.9319(11) 0.67309(14) 0.100(4) Uani 1 1 d G U . . .
H55B H 0.804631 0.906330 0.663212 0.120 Uiso 1 1 calc R U . . .
C56B C 0.8580(14) 1.0317(11) 0.67613(17) 0.116(5) Uani 1 1 d G U . . .
H56B H 0.859285 1.074409 0.668332 0.139 Uiso 1 1 calc R U . . .
C57B C 0.8886(14) 1.0691(8) 0.6906(2) 0.113(5) Uani 1 1 d G U . . .
H57B H 0.910775 1.137355 0.692670 0.136 Uiso 1 1 calc R U . . .
C58B C 0.8867(13) 1.0067(11) 0.70201(15) 0.099(4) Uani 1 1 d G U . . .
H58B H 0.907612 1.032221 0.711888 0.119 Uiso 1 1 calc R U . . .
C59B C 0.8542(13) 0.9068(10) 0.69897(15) 0.094(4) Uani 1 1 d G U . . .
C60B C 0.8326(18) 0.8232(18) 0.7068(3) 0.090(4) Uani 1 1 d . U . . .
H60C H 0.774963 0.808490 0.713357 0.108 Uiso 1 1 calc R U . . .
H60D H 0.889982 0.841207 0.713599 0.108 Uiso 1 1 calc R U . . .
C61B C 0.8067(14) 0.7175(17) 0.6987(2) 0.081(3) Uani 1 1 d D U . . .
H61B H 0.761951 0.650965 0.703446 0.097 Uiso 1 1 calc R U . . .
O62B O 0.9097(10) 0.7479(13) 0.69308(18) 0.099(3) Uani 1 1 d D U . . .
C63B C 0.8936(13) 0.6468(14) 0.6904(3) 0.101(4) Uani 1 1 d D U . . .
O64B O 0.8124(11) 0.5615(12) 0.68981(16) 0.085(3) Uani 1 1 d D U . . .
C65B C 0.9931(9) 0.5734(11) 0.6824(2) 0.107(4) Uani 1 1 d G U . . .
H65B H 0.930906 0.514616 0.680603 0.128 Uiso 1 1 calc R U . . .
C66B C 0.9958(10) 0.6555(14) 0.6893(2) 0.107(4) Uani 1 1 d DG U . . .
C67B C 1.0868(13) 0.7416(12) 0.6919(2) 0.124(5) Uani 1 1 d G U . . .
H67B H 1.088639 0.797652 0.696563 0.149 Uiso 1 1 calc R U . . .
C68B C 1.1753(10) 0.7456(12) 0.6876(2) 0.122(5) Uani 1 1 d G U . . .
H68B H 1.237515 0.804427 0.689353 0.147 Uiso 1 1 calc R U . . .
C69B C 1.1726(10) 0.6635(14) 0.6807(2) 0.124(5) Uani 1 1 d G U . . .
H69B H 1.233088 0.666297 0.677768 0.149 Uiso 1 1 calc R U . . .
N70B N 1.0816(12) 0.5775(12) 0.67810(18) 0.106(4) Uani 1 1 d G U . . .

loop_
_atom_site_aniso_label
_atom_site_aniso_U_11
_atom_site_aniso_U_22
_atom_site_aniso_U_33
_atom_site_aniso_U_23
_atom_site_aniso_U_13
_atom_site_aniso_U_12
Zn1 0.0448(12) 0.287(5) 0.0718(17) -0.051(2) 0.0096(12) 0.050(2)
Zn2 0.0588(11) 0.0719(11) 0.0659(11) -0.0021(13) -0.0080(9) 0.0376(11)
Zn3 0.112(2) 0.128(2) 0.0874(19) -0.0326(17) -0.0042(16) 0.0705(18)
N11 0.120(8) 0.124(9) 0.116(9) -0.006(7) 0.015(7) 0.055(7)
O12 0.122(10) 0.131(11) 0.120(10) -0.007(9) 0.018(8) 0.053(8)
O13 0.115(9) 0.125(10) 0.114(9) -0.006(8) 0.015(8) 0.059(7)
O14 0.103(12) 0.118(13) 0.087(12) -0.006(12) 0.003(11) 0.047(11)
N15 0.076(6) 0.071(6) 0.081(7) -0.007(6) -0.001(6) 0.064(5)
O16 0.094(10) 0.065(8) 0.061(8) -0.001(7) -0.026(8) 0.037(7)
O17 0.102(8) 0.090(7) 0.081(7) -0.007(6) -0.010(7) 0.044(6)
O18 0.093(11) 0.080(9) 0.121(12) 0.001(9) -0.004(10) 0.071(8)
N11D 0.116(8) 0.124(9) 0.112(8) -0.007(7) 0.014(7) 0.061(7)
O12D 0.116(9) 0.131(10) 0.117(9) -0.005(8) 0.014(8) 0.056(7)
O13D 0.117(13) 0.122(14) 0.096(13) 0.004(12) 0.038(11) 0.043(11)
O1BD 0.117(11) 0.095(12) 0.100(11) -0.018(10) 0.044(10) 0.059(10)
N15D 0.084(7) 0.079(7) 0.083(7) -0.004(7) -0.003(7) 0.055(6)
O16D 0.087(8) 0.090(8) 0.080(8) -0.006(7) -0.006(7) 0.049(7)
O17D 0.086(9) 0.068(8) 0.083(9) -0.006(8) 0.000(8) 0.056(7)
O18D 0.076(13) 0.092(12) 0.096(13) -0.009(11) -0.005(12) 0.052(11)
N21 0.086(7) 0.098(7) 0.069(7) -0.003(6) 0.016(6) 0.055(6)
O22 0.072(6) 0.097(7) 0.075(6) 0.005(6) 0.024(5) 0.038(5)
O23 0.091(7) 0.087(7) 0.082(7) -0.008(6) 0.005(6) 0.059(6)
O24 0.119(11) 0.125(11) 0.085(9) 0.010(9) 0.011(9) 0.067(9)
N25 0.066(6) 0.072(6) 0.053(6) -0.009(5) -0.002(5) 0.043(5)
O26 0.073(6) 0.088(6) 0.052(6) -0.011(5) -0.003(5) 0.057(5)
O27 0.108(10) 0.119(11) 0.070(8) -0.040(9) -0.036(8) 0.014(9)
O28 0.047(5) 0.089(7) 0.047(5) -0.008(5) 0.002(5) 0.036(5)
N35 0.077(7) 0.079(8) 0.076(8) 0.000(7) 0.013(7) 0.043(6)
O36 0.079(8) 0.088(8) 0.091(8) 0.003(7) 0.011(7) 0.041(6)
O37 0.087(11) 0.086(11) 0.106(12) 0.021(10) 0.000(10) 0.048(9)
O38 0.082(10) 0.102(10) 0.079(10) -0.018(9) 0.009(9) 0.046(8)
N31D 0.139(9) 0.175(9) 0.137(9) 0.000(8) 0.018(8) 0.094(8)
O32D 0.131(9) 0.157(10) 0.120(10) 0.017(8) 0.021(8) 0.099(8)
O33D 0.125(9) 0.193(11) 0.142(10) 0.012(9) -0.007(8) 0.104(8)
O34D 0.183(16) 0.205(17) 0.178(16) -0.017(14) -0.023(14) 0.120(13)
N35D 0.077(8) 0.082(8) 0.082(8) 0.005(7) 0.006(7) 0.043(6)
O36D 0.079(8) 0.087(9) 0.082(9) -0.004(7) 0.007(7) 0.041(7)
O37D 0.091(14) 0.114(15) 0.079(14) -0.002(13) 0.011(13) 0.041(12)
O38D 0.083(10) 0.076(10) 0.069(10) -0.005(9) 0.004(9) 0.051(8)
C2A 0.022(5) 0.045(5) 0.035(6) -0.003(5) 0.002(4) 0.021(4)
C3A 0.035(5) 0.039(5) 0.050(6) 0.005(5) 0.014(5) 0.021(4)
C4A 0.034(5) 0.058(6) 0.060(7) 0.005(6) 0.007(5) 0.030(5)
C5A 0.038(5) 0.083(6) 0.060(6) 0.022(5) 0.000(5) 0.044(5)
C6A 0.044(6) 0.076(7) 0.060(7) 0.008(6) 0.009(5) 0.044(5)
C7A 0.034(5) 0.053(5) 0.026(5) 0.016(5) 0.004(4) 0.025(4)
C8A 0.040(5) 0.043(5) 0.056(6) 0.002(5) 0.019(5) 0.027(5)
O9A 0.029(4) 0.077(7) 0.073(7) 0.027(6) 0.020(5) 0.033(5)
N10A 0.063(6) 0.061(6) 0.053(6) 0.010(5) 0.019(5) 0.038(5)
C11A 0.075(6) 0.084(5) 0.084(6) 0.025(5) 0.008(5) 0.046(5)
C12A 0.119(8) 0.087(5) 0.111(6) 0.026(5) 0.011(6) 0.045(5)
C13A 0.150(9) 0.116(7) 0.130(8) 0.002(6) 0.004(8) 0.051(6)
C14A 0.154(10) 0.121(7) 0.129(8) 0.005(7) 0.006(8) 0.057(7)
C15A 0.153(10) 0.123(8) 0.132(8) 0.012(6) 0.005(8) 0.051(7)
C16A 0.144(9) 0.105(7) 0.117(8) 0.029(6) 0.004(8) 0.049(6)
C17A 0.120(8) 0.103(6) 0.110(6) 0.029(5) 0.013(6) 0.046(5)
C18A 0.099(8) 0.100(7) 0.090(6) 0.038(5) 0.021(6) 0.044(6)
C19A 0.061(5) 0.094(6) 0.081(5) 0.032(5) 0.014(4) 0.049(4)
O20A 0.058(4) 0.092(6) 0.064(5) 0.034(5) 0.015(4) 0.046(4)
C21A 0.070(7) 0.097(7) 0.071(7) 0.030(6) 0.000(6) 0.045(6)
O22A 0.071(8) 0.119(10) 0.076(9) 0.030(8) 0.025(7) 0.033(7)
C23A 0.068(7) 0.101(7) 0.068(7) 0.043(6) 0.001(6) 0.043(6)
C24A 0.077(7) 0.104(7) 0.083(7) 0.031(6) 0.006(6) 0.051(6)
C25A 0.087(7) 0.103(8) 0.102(8) 0.038(7) 0.000(7) 0.062(6)
C26A 0.097(8) 0.102(8) 0.111(9) 0.026(7) 0.000(7) 0.064(6)
C27A 0.075(7) 0.105(8) 0.087(8) 0.015(7) 0.006(6) 0.068(6)
N28A 0.072(6) 0.130(7) 0.073(6) 0.011(6) -0.004(5) 0.058(5)
C29A 0.038(5) 0.097(7) 0.061(7) 0.030(6) 0.007(5) 0.045(5)
O30A 0.045(5) 0.124(10) 0.058(7) 0.020(7) -0.006(5) 0.045(6)
N31A 0.039(5) 0.114(7) 0.071(7) 0.012(6) -0.006(5) 0.055(5)
C32A 0.052(6) 0.109(7) 0.062(6) 0.021(6) -0.003(6) 0.039(5)
C33A 0.071(6) 0.101(7) 0.081(7) 0.031(6) 0.002(6) 0.051(6)
C34A 0.085(8) 0.114(8) 0.096(8) 0.021(7) 0.011(7) 0.051(7)
C35A 0.099(8) 0.125(9) 0.106(9) 0.010(8) 0.009(8) 0.054(7)
C36A 0.090(8) 0.119(9) 0.101(9) 0.014(8) 0.018(7) 0.052(7)
C37A 0.079(7) 0.105(8) 0.083(8) 0.022(7) 0.011(7) 0.061(6)
C38A 0.060(6) 0.094(7) 0.064(7) 0.022(6) 0.010(5) 0.060(5)
C39A 0.076(7) 0.111(8) 0.064(7) 0.019(7) 0.013(7) 0.037(6)
C40A 0.052(6) 0.104(7) 0.053(6) 0.023(6) 0.008(5) 0.039(5)
O41A 0.051(5) 0.096(6) 0.055(5) 0.030(5) -0.003(5) 0.034(5)
C42A 0.050(6) 0.082(7) 0.065(7) 0.015(6) -0.010(6) 0.030(5)
O43A 0.065(7) 0.081(8) 0.094(9) 0.013(7) -0.026(7) 0.021(6)
C44A 0.045(6) 0.060(6) 0.057(7) 0.001(5) -0.002(5) 0.033(5)
C45A 0.043(5) 0.071(6) 0.054(6) -0.003(5) -0.005(5) 0.031(5)
C46A 0.053(6) 0.085(7) 0.045(7) 0.003(6) 0.008(5) 0.027(6)
C47A 0.061(6) 0.062(6) 0.061(7) 0.027(6) 0.016(6) 0.036(5)
C48A 0.071(7) 0.058(6) 0.055(7) 0.015(6) 0.003(6) 0.038(5)
N49A 0.054(5) 0.055(6) 0.065(6) 0.013(5) 0.011(5) 0.034(5)
C50A 0.031(5) 0.053(6) 0.032(5) 0.013(5) 0.001(5) 0.021(4)
O51A 0.029(4) 0.062(6) 0.021(4) 0.027(4) 0.003(4) 0.022(4)
N52A 0.016(3) 0.038(4) 0.029(4) -0.008(3) 0.003(3) 0.018(3)
C53A 0.035(5) 0.063(6) 0.049(6) 0.004(5) -0.006(5) 0.019(5)
C54A 0.042(5) 0.077(6) 0.050(6) 0.007(5) -0.007(5) 0.035(5)
C55A 0.068(7) 0.084(7) 0.052(7) 0.001(6) -0.005(6) 0.045(6)
C56A 0.075(7) 0.097(8) 0.056(7) -0.003(7) -0.002(6) 0.037(6)
C57A 0.065(7) 0.120(9) 0.070(8) 0.004(7) 0.010(7) 0.022(7)
C58A 0.039(6) 0.098(8) 0.061(7) 0.019(6) 0.009(6) 0.027(6)
C59A 0.051(6) 0.092(7) 0.059(6) 0.010(6) -0.009(5) 0.036(5)
C60A 0.059(6) 0.082(7) 0.056(7) 0.009(6) 0.003(6) 0.046(5)
C61A 0.057(6) 0.076(6) 0.048(6) -0.002(5) 0.010(5) 0.041(5)
O62A 0.076(5) 0.089(6) 0.050(5) 0.018(5) 0.022(5) 0.056(5)
C63A 0.045(6) 0.082(7) 0.059(6) 0.008(6) -0.002(5) 0.043(5)
O64A 0.044(6) 0.142(11) 0.053(7) 0.002(7) -0.022(5) -0.008(7)
C65A 0.064(6) 0.117(8) 0.051(7) -0.006(6) 0.028(6) 0.042(6)
C66A 0.057(6) 0.107(7) 0.053(6) -0.007(6) 0.017(5) 0.046(5)
C67A 0.065(7) 0.108(8) 0.072(7) 0.000(7) 0.011(6) 0.045(6)
C68A 0.045(6) 0.095(7) 0.060(7) 0.012(6) 0.013(5) 0.044(5)
C69A 0.048(6) 0.107(8) 0.057(7) 0.021(6) 0.005(6) 0.048(6)
N70A 0.058(6) 0.134(8) 0.051(6) 0.008(6) 0.025(5) 0.058(6)
C2B 0.034(5) 0.070(7) 0.047(6) -0.016(6) -0.005(5) 0.016(5)
C3B 0.042(5) 0.090(7) 0.057(6) -0.009(6) 0.003(5) 0.035(5)
C4B 0.045(6) 0.063(6) 0.046(6) 0.001(5) 0.005(5) 0.035(5)
C5B 0.051(5) 0.058(6) 0.045(6) -0.001(5) -0.001(5) 0.036(5)
C6B 0.053(6) 0.038(5) 0.042(6) -0.003(5) 0.002(5) 0.032(5)
C7B 0.038(5) 0.055(5) 0.043(5) -0.005(4) -0.004(4) 0.036(4)
C8B 0.064(7) 0.116(8) 0.046(7) -0.005(6) 0.012(6) 0.034(6)
O9B 0.036(6) 0.189(13) 0.076(9) -0.014(9) 0.001(6) 0.050(7)
N10B 0.065(6) 0.120(8) 0.059(6) -0.010(6) 0.026(5) 0.050(6)
C11B 0.059(6) 0.108(7) 0.065(7) 0.008(6) 0.002(5) 0.056(5)
C12B 0.066(6) 0.110(7) 0.090(7) -0.001(7) 0.020(6) 0.047(6)
C13B 0.091(8) 0.103(8) 0.113(9) -0.012(7) 0.015(7) 0.053(6)
C14B 0.094(8) 0.102(8) 0.116(9) -0.012(8) 0.017(7) 0.047(7)
C15B 0.096(8) 0.112(9) 0.104(9) 0.000(8) 0.013(7) 0.043(7)
C16B 0.066(7) 0.120(8) 0.099(8) -0.003(8) 0.010(7) 0.048(6)
C17B 0.049(6) 0.107(7) 0.091(7) -0.014(6) 0.010(6) 0.047(5)
C18B 0.052(6) 0.103(7) 0.087(8) 0.001(7) 0.007(6) 0.055(6)
C19B 0.053(5) 0.087(6) 0.060(6) 0.007(5) -0.002(5) 0.056(5)
O20B 0.072(5) 0.084(6) 0.056(5) 0.000(5) 0.006(5) 0.063(5)
C21B 0.091(7) 0.094(7) 0.069(7) 0.008(7) 0.013(7) 0.040(6)
O22B 0.130(11) 0.124(10) 0.084(9) -0.009(8) -0.011(8) 0.096(9)
C23B 0.074(7) 0.068(7) 0.072(7) 0.005(6) 0.010(6) 0.042(6)
C24B 0.068(6) 0.065(6) 0.054(6) 0.011(5) 0.028(5) 0.048(5)
C25B 0.070(7) 0.075(7) 0.052(7) 0.009(6) 0.022(6) 0.036(6)
C26B 0.069(7) 0.077(7) 0.068(7) 0.003(6) 0.009(6) 0.030(6)
C27B 0.068(7) 0.074(7) 0.065(7) 0.007(6) 0.011(6) 0.031(6)
N28B 0.068(6) 0.068(6) 0.066(7) 0.019(6) -0.002(6) 0.025(5)
C29B 0.038(5) 0.057(6) 0.047(6) -0.010(5) 0.009(5) 0.032(5)
O30B 0.067(8) 0.104(9) 0.093(9) -0.022(8) -0.010(7) 0.054(7)
N31B 0.058(6) 0.067(6) 0.044(6) -0.010(5) -0.003(5) 0.035(5)
C32B 0.042(4) 0.051(5) 0.038(5) -0.013(4) 0.005(4) 0.029(4)
C33B 0.051(5) 0.062(5) 0.052(5) -0.012(4) -0.007(4) 0.036(4)
C34B 0.053(5) 0.065(5) 0.064(6) 0.000(5) 0.009(4) 0.045(4)
C35B 0.069(6) 0.063(5) 0.072(6) 0.002(5) 0.011(5) 0.041(4)
C36B 0.077(6) 0.075(6) 0.069(6) -0.008(5) 0.006(5) 0.045(5)
C37B 0.066(6) 0.069(6) 0.067(6) -0.004(5) 0.000(5) 0.044(4)
C38B 0.052(5) 0.064(5) 0.046(5) -0.018(4) 0.003(4) 0.033(4)
C39B 0.053(5) 0.072(6) 0.052(6) -0.006(5) -0.007(5) 0.028(4)
C40B 0.039(4) 0.065(5) 0.043(5) -0.007(4) 0.000(4) 0.024(4)
O41B 0.036(4) 0.073(5) 0.046(5) -0.017(4) 0.007(4) 0.017(3)
C42B 0.048(5) 0.055(5) 0.049(5) -0.001(4) -0.003(4) 0.025(4)
O43B 0.086(8) 0.085(8) 0.081(7) -0.005(7) 0.032(6) 0.029(6)
C44B 0.053(5) 0.061(5) 0.062(6) 0.008(5) 0.004(5) 0.030(4)
C45B 0.051(5) 0.063(5) 0.059(5) 0.002(4) 0.005(4) 0.042(4)
C46B 0.028(4) 0.079(6) 0.059(6) -0.016(5) -0.003(4) 0.029(4)
C47B 0.054(5) 0.070(6) 0.065(6) -0.006(5) 0.001(5) 0.026(4)
C48B 0.063(5) 0.080(6) 0.065(6) -0.012(5) 0.001(5) 0.039(4)
N49B 0.077(5) 0.075(5) 0.061(5) -0.007(4) 0.005(4) 0.039(4)
C50B 0.050(4) 0.049(4) 0.049(5) -0.007(4) 0.004(3) 0.029(3)
O51B 0.042(3) 0.036(3) 0.040(3) -0.007(2) -0.002(2) 0.026(2)
N52B 0.066(5) 0.050(5) 0.076(5) -0.020(4) -0.004(5) 0.035(4)
C53B 0.074(6) 0.076(5) 0.090(5) -0.029(4) 0.000(5) 0.049(4)
C54B 0.084(7) 0.072(5) 0.098(6) -0.033(4) -0.004(5) 0.036(5)
C55B 0.094(8) 0.087(6) 0.117(7) -0.017(5) 0.001(7) 0.044(6)
C56B 0.122(9) 0.090(6) 0.126(7) -0.020(6) 0.008(7) 0.045(6)
C57B 0.111(9) 0.092(7) 0.128(7) -0.023(5) 0.003(7) 0.045(6)
C58B 0.092(8) 0.084(5) 0.115(8) -0.039(5) -0.009(7) 0.040(6)
C59B 0.092(7) 0.083(5) 0.103(6) -0.037(4) -0.012(6) 0.041(5)
C60B 0.090(7) 0.098(6) 0.090(7) -0.032(5) -0.010(6) 0.053(6)
C61B 0.077(5) 0.101(6) 0.093(6) -0.024(5) 0.003(5) 0.065(5)
O62B 0.080(5) 0.138(6) 0.106(7) -0.022(6) 0.007(5) 0.075(5)
C63B 0.094(5) 0.139(6) 0.102(8) -0.016(6) 0.003(6) 0.083(5)
O64B 0.090(6) 0.131(7) 0.082(8) -0.020(7) -0.004(6) 0.091(5)
C65B 0.094(7) 0.140(7) 0.112(9) -0.013(7) 0.011(6) 0.077(6)
C66B 0.094(5) 0.145(7) 0.113(8) -0.017(6) 0.004(6) 0.083(5)
C67B 0.104(6) 0.157(8) 0.124(9) -0.025(8) 0.003(7) 0.075(5)
C68B 0.097(7) 0.154(8) 0.126(9) -0.014(7) -0.001(7) 0.070(6)
C69B 0.110(7) 0.152(8) 0.119(9) -0.009(7) 0.006(7) 0.072(6)
N70B 0.101(6) 0.141(8) 0.104(8) -0.020(7) 0.018(6) 0.081(5)

loop_
_atom_type_symbol
_atom_type_description
_atom_type_scat_dispersion_real
_atom_type_scat_dispersion_imag
_atom_type_scat_source
C C 0.0033 0.0016 'International Tables Vol C Tables 4.2.6.8 and 6.1.1.4'
H H 0.0000 0.0000 'International Tables Vol C Tables 4.2.6.8 and 6.1.1.4'
N N 0.0061 0.0033 'International Tables Vol C Tables 4.2.6.8 and 6.1.1.4'
O O 0.0106 0.0060 'International Tables Vol C Tables 4.2.6.8 and 6.1.1.4'
Zn Zn 0.2839 1.4301 'International Tables Vol C Tables 4.2.6.8 and 6.1.1.4'

loop_
_geom_angle_atom_site_label_1
_geom_angle_atom_site_label_2
_geom_angle_atom_site_label_3
_geom_angle
_geom_angle_site_symmetry_1
_geom_angle_site_symmetry_3
_geom_angle_publ_flag
N28A Zn1 O17 114.6(8) . . ?
N28A Zn1 O12 85.6(9) . . ?
O17 Zn1 O12 101.4(15) . . ?
N28A Zn1 O17D 65.8(10) . . ?
N28A Zn1 N70A 115(3) . 1_455 ?
O17 Zn1 N70A 114(2) . 1_455 ?
O12 Zn1 N70A 122(2) . 1_455 ?
N28A Zn1 O13 137.7(10) . . ?
O17 Zn1 O13 95.7(13) . . ?
O12 Zn1 O13 58.8(8) . . ?
N70A Zn1 O13 73(3) 1_455 . ?
N28A Zn1 O16D 123.4(9) . . ?
O17D Zn1 O16D 58.0(8) . . ?
N70A Zn1 O16D 93(2) 1_455 . ?
N28A Zn1 O12D 140.1(7) . . ?
O17D Zn1 O12D 129.1(13) . . ?
N70A Zn1 O12D 94(3) 1_455 . ?
O16D Zn1 O12D 78.9(14) . . ?
O22 Zn2 N49A 99.8(5) . . ?
O22 Zn2 N28B 99.8(6) . . ?
N49A Zn2 N28B 96.0(3) . . ?
O22 Zn2 O28 144.9(5) . . ?
N49A Zn2 O28 105.2(5) . . ?
N28B Zn2 O28 101.7(5) . . ?
O22 Zn2 O26 93.2(6) . . ?
N49A Zn2 O26 162.8(4) . . ?
N28B Zn2 O26 92.9(4) . . ?
O28 Zn2 O26 58.4(4) . . ?
O22 Zn2 O23 58.3(6) . . ?
N49A Zn2 O23 91.6(5) . . ?
N28B Zn2 O23 157.8(5) . . ?
O28 Zn2 O23 96.4(5) . . ?
O26 Zn2 O23 85.6(4) . . ?
N49B Zn3 O36D 84.4(10) . . ?
N49B Zn3 O32D 135.0(6) . . ?
O36D Zn3 O32D 124.8(13) . . ?
N49B Zn3 O36 112.0(7) . . ?
N49B Zn3 N70B 99(4) . 1_455 ?
O36D Zn3 N70B 103(3) . 1_455 ?
O32D Zn3 N70B 105.4(11) . 1_455 ?
O36 Zn3 N70B 121(5) . 1_455 ?
N49B Zn3 O33D 79.2(6) . . ?
O36D Zn3 O33D 118.1(11) . . ?
O32D Zn3 O33D 57.5(5) . . ?
N70B Zn3 O33D 138(4) 1_455 . ?
O14 N11 O12 114.4(18) . . ?
O14 N11 O13 128(2) . . ?
O12 N11 O13 117.8(18) . . ?
N11 O12 Zn1 94.1(16) . . ?
N11 O13 Zn1 87.4(15) . . ?
O18 N15 O16 113.1(16) . . ?
O18 N15 O17 127.1(18) . . ?
O16 N15 O17 116.6(15) . . ?
N15 O17 Zn1 104.9(12) . . ?
O1BD N11D O12D 112.9(18) . . ?
O1BD N11D O13D 127(2) . . ?
O12D N11D O13D 120.6(19) . . ?
N11D O12D Zn1 103.9(15) . . ?
O18D N15D O16D 114(2) . . ?
O18D N15D O17D 124(2) . . ?
O16D N15D O17D 116(2) . . ?
N15D O16D Zn1 89(2) . . ?
N15D O17D Zn1 94.0(19) . . ?
O23 N21 O24 117.7(18) . . ?
O23 N21 O22 114.0(18) . . ?
O24 N21 O22 118.1(17) . . ?
N21 O22 Zn2 99.9(11) . . ?
N21 O23 Zn2 87.7(12) . . ?
O28 N25 O27 127.9(17) . . ?
O28 N25 O26 117.8(14) . . ?
O27 N25 O26 111.6(16) . . ?
N25 O26 Zn2 85.7(9) . . ?
N25 O28 Zn2 94.2(10) . . ?
O38 N35 O36 115.0(18) . . ?
O38 N35 O37 128.8(19) . . ?
O36 N35 O37 116.2(17) . . ?
N35 O36 Zn3 108.1(13) . . ?
O34D N31D O32D 117.3(18) . . ?
O34D N31D O33D 127.2(19) . . ?
O32D N31D O33D 115.5(17) . . ?
N31D O32D Zn3 100.4(12) . . ?
N31D O33D Zn3 84.3(12) . . ?
O38D N35D O36D 112.5(19) . . ?
O38D N35D O37D 127(2) . . ?
O36D N35D O37D 119(2) . . ?
N35D O36D Zn3 110(2) . . ?
C3A C2A C7A 120.0 . . ?
C3A C2A H2A 120.0 . . ?
C7A C2A H2A 120.0 . . ?
C2A C3A C4A 120.0 . . ?
C2A C3A C8A 115.5(7) . . ?
C4A C3A C8A 124.5(7) . . ?
C5A C4A C3A 120.0 . . ?
C5A C4A H4A 120.0 . . ?
C3A C4A H4A 120.0 . . ?
C4A C5A C6A 120.0 . . ?
C4A C5A C29A 122.3(8) . . ?
C6A C5A C29A 116.9(7) . . ?
C7A C6A C5A 120.0 . . ?
C7A C6A H6A 120.0 . . ?
C5A C6A H6A 120.0 . . ?
C6A C7A C2A 120.0 . . ?
C6A C7A C50A 118.5(7) . . ?
C2A C7A C50A 121.4(7) . . ?
O9A C8A N10A 127.6(11) . . ?
O9A C8A C3A 119.6(12) . . ?
N10A C8A C3A 112.6(10) . . ?
C8A N10A C11A 115.5(12) . . ?
C8A N10A H10A 122.3 . . ?
C11A N10A H10A 122.3 . . ?
N10A C11A C12A 116.6(14) . . ?
N10A C11A C19A 119.1(13) . . ?
C12A C11A C19A 99.8(8) . . ?
N10A C11A H11A 106.8 . . ?
C12A C11A H11A 106.8 . . ?
C19A C11A H11A 106.8 . . ?
C17A C12A C13A 120.0 . . ?
C17A C12A C11A 105.2(7) . . ?
C13A C12A C11A 132.3(9) . . ?
C14A C13A C12A 120.0 . . ?
C14A C13A H13A 120.0 . . ?
C12A C13A H13A 120.0 . . ?
C13A C14A C15A 120.0 . . ?
C13A C14A H14A 120.0 . . ?
C15A C14A H14A 120.0 . . ?
C16A C15A C14A 120.0 . . ?
C16A C15A H15A 120.0 . . ?
C14A C15A H15A 120.0 . . ?
C15A C16A C17A 120.0 . . ?
C15A C16A H16A 120.0 . . ?
C17A C16A H16A 120.0 . . ?
C16A C17A C12A 120.0 . . ?
C16A C17A C18A 116.6(9) . . ?
C12A C17A C18A 121.5(9) . . ?
C17A C18A C19A 92.7(9) . . ?
C17A C18A H18A 113.2 . . ?
C19A C18A H18A 113.2 . . ?
C17A C18A H18B 113.2 . . ?
C19A C18A H18B 113.2 . . ?
H18A C18A H18B 110.5 . . ?
O20A C19A C18A 102.8(13) . . ?
O20A C19A C11A 113.9(14) . . ?
C18A C19A C11A 115.7(10) . . ?
O20A C19A H19A 108.0 . . ?
C18A C19A H19A 108.0 . . ?
C11A C19A H19A 108.0 . . ?
C21A O20A C19A 121.5(11) . . ?
O22A C21A O20A 123.4(12) . . ?
O22A C21A C24A 119.0(14) . . ?
O20A C21A C24A 116.1(12) . . ?
C24A C23A N28A 120.0 . . ?
C24A C23A H23A 120.0 . . ?
N28A C23A H23A 120.0 . . ?
C23A C24A C25A 120.0 . . ?
C23A C24A C21A 117.0(9) . . ?
C25A C24A C21A 123.0(9) . . ?
C26A C25A C24A 120.0 . . ?
C26A C25A H25A 120.0 . . ?
C24A C25A H25A 120.0 . . ?
C25A C26A C27A 120.0 . . ?
C25A C26A H26A 120.0 . . ?
C27A C26A H26A 120.0 . . ?
N28A C27A C26A 120.0 . . ?
N28A C27A H27A 120.0 . . ?
C26A C27A H27A 120.0 . . ?
C27A N28A C23A 120.0 . . ?
C27A N28A Zn1 109.0(7) . . ?
C23A N28A Zn1 129.1(7) . . ?
N31A C29A O30A 124.5(12) . . ?
N31A C29A C5A 117.4(12) . . ?
O30A C29A C5A 118.1(13) . . ?
C29A N31A C32A 125.4(14) . . ?
C29A N31A H31A 117.3 . . ?
C32A N31A H31A 117.3 . . ?
C33A C32A N31A 121.3(13) . . ?
C33A C32A C40A 105.9(13) . . ?
N31A C32A C40A 113.4(12) . . ?
C33A C32A H32A 104.9 . . ?
N31A C32A H32A 104.9 . . ?
C40A C32A H32A 104.9 . . ?
C34A C33A C38A 120.0 . . ?
C34A C33A C32A 129.8(11) . . ?
C38A C33A C32A 110.1(11) . . ?
C35A C34A C33A 120.0 . . ?
C35A C34A H34A 120.0 . . ?
C33A C34A H34A 120.0 . . ?
C34A C35A C36A 120.0 . . ?
C34A C35A H35A 120.0 . . ?
C36A C35A H35A 120.0 . . ?
C35A C36A C37A 120.0 . . ?
C35A C36A H36A 120.0 . . ?
C37A C36A H36A 120.0 . . ?
C38A C37A C36A 120.0 . . ?
C38A C37A H37A 120.0 . . ?
C36A C37A H37A 120.0 . . ?
C37A C38A C33A 120.0 . . ?
C37A C38A C39A 128.9(10) . . ?
C33A C38A C39A 111.0(10) . . ?
C40A C39A C38A 104.2(14) . . ?
C40A C39A H39A 110.9 . . ?
C38A C39A H39A 110.9 . . ?
C40A C39A H39B 110.9 . . ?
C38A C39A H39B 110.9 . . ?
H39A C39A H39B 108.9 . . ?
O41A C40A C39A 107.8(16) . . ?
O41A C40A C32A 106.3(13) . . ?
C39A C40A C32A 100.9(14) . . ?
O41A C40A H40A 113.6 . . ?
C39A C40A H40A 113.6 . . ?
C32A C40A H40A 113.6 . . ?
C42A O41A C40A 119.4(13) . . ?
O43A C42A O41A 114.0(13) . . ?
O43A C42A C45A 127.5(14) . . ?
O41A C42A C45A 118.1(11) . . ?
C45A C44A N49A 120.0 . . ?
C45A C44A H44A 120.0 . . ?
N49A C44A H44A 120.0 . . ?
C46A C45A C44A 120.0 . . ?
C46A C45A C42A 124.0(9) . . ?
C44A C45A C42A 116.0(8) . . ?
C45A C46A C47A 120.0 . . ?
C45A C46A H46A 120.0 . . ?
C47A C46A H46A 120.0 . . ?
C48A C47A C46A 120.0 . . ?
C48A C47A H47A 120.0 . . ?
C46A C47A H47A 120.0 . . ?
C47A C48A N49A 120.0 . . ?
C47A C48A H48A 120.0 . . ?
N49A C48A H48A 120.0 . . ?
C48A N49A C44A 120.0 . . ?
C48A N49A Zn2 118.9(5) . . ?
C44A N49A Zn2 121.1(5) . . ?
O51A C50A N52A 123.5(11) . . ?
O51A C50A C7A 123.5(10) . . ?
N52A C50A C7A 113.0(10) . . ?
C50A N52A C53A 117.3(11) . . ?
C50A N52A H52A 121.4 . . ?
C53A N52A H52A 121.4 . . ?
N52A C53A C54A 122.0(12) . . ?
N52A C53A C61A 110.0(12) . . ?
C54A C53A C61A 99.9(11) . . ?
N52A C53A H53A 108.0 . . ?
C54A C53A H53A 108.0 . . ?
C61A C53A H53A 108.0 . . ?
C55A C54A C59A 120.0 . . ?
C55A C54A C53A 122.9(9) . . ?
C59A C54A C53A 117.1(9) . . ?
C54A C55A C56A 120.0 . . ?
C54A C55A H55A 120.0 . . ?
C56A C55A H55A 120.0 . . ?
C57A C56A C55A 120.0 . . ?
C57A C56A H56A 120.0 . . ?
C55A C56A H56A 120.0 . . ?
C56A C57A C58A 120.0 . . ?
C56A C57A H57A 120.0 . . ?
C58A C57A H57A 120.0 . . ?
C59A C58A C57A 120.0 . . ?
C59A C58A H58A 120.0 . . ?
C57A C58A H58A 120.0 . . ?
C58A C59A C54A 120.0 . . ?
C58A C59A C60A 137.6(9) . . ?
C54A C59A C60A 101.9(9) . . ?
C59A C60A C61A 108.8(12) . . ?
C59A C60A H60A 109.9 . . ?
C61A C60A H60A 109.9 . . ?
C59A C60A H60B 109.9 . . ?
C61A C60A H60B 109.9 . . ?
H60A C60A H60B 108.3 . . ?
O62A C61A C53A 110.8(11) . . ?
O62A C61A C60A 99.7(12) . . ?
C53A C61A C60A 102.8(12) . . ?
O62A C61A H61A 114.1 . . ?
C53A C61A H61A 114.1 . . ?
C60A C61A H61A 114.1 . . ?
C63A O62A C61A 142.2(13) . . ?
O64A C63A O62A 111.0(12) . . ?
O64A C63A C66A 120.9(13) . . ?
O62A C63A C66A 127.5(12) . . ?
C66A C65A N70A 120.0 . . ?
C66A C65A H65A 120.0 . . ?
N70A C65A H65A 120.0 . . ?
C65A C66A C67A 120.0 . . ?
C65A C66A C63A 119.1(8) . . ?
C67A C66A C63A 120.9(8) . . ?
C66A C67A C68A 120.0 . . ?
C66A C67A H67A 120.0 . . ?
C68A C67A H67A 120.0 . . ?
C69A C68A C67A 120.0 . . ?
C69A C68A H68A 120.0 . . ?
C67A C68A H68A 120.0 . . ?
C68A C69A N70A 120.0 . . ?
C68A C69A H69A 120.0 . . ?
N70A C69A H69A 120.0 . . ?
C69A N70A C65A 120.0 . . ?
C69A N70A Zn1 126.7(5) . 1_655 ?
C65A N70A Zn1 111.2(5) . 1_655 ?
C3B C2B C7B 120.0 . . ?
C3B C2B H2B 120.0 . . ?
C7B C2B H2B 120.0 . . ?
C2B C3B C4B 120.0 . . ?
C2B C3B C8B 113.2(9) . . ?
C4B C3B C8B 126.8(8) . . ?
C5B C4B C3B 120.0 . . ?
C5B C4B H4B 120.0 . . ?
C3B C4B H4B 120.0 . . ?
C6B C5B C4B 120.0 . . ?
C6B C5B C29B 125.3(7) . . ?
C4B C5B C29B 114.7(7) . . ?
C5B C6B C7B 120.0 . . ?
C5B C6B H6B 120.0 . . ?
C7B C6B H6B 120.0 . . ?
C6B C7B C2B 120.0 . . ?
C6B C7B C50B 113.5(8) . . ?
C2B C7B C50B 126.5(8) . . ?
O9B C8B N10B 123.4(16) . . ?
O9B C8B C3B 125.9(14) . . ?
N10B C8B C3B 110.6(14) . . ?
C8B N10B C11B 119.9(16) . . ?
C8B N10B H10B 120.1 . . ?
C11B N10B H10B 120.1 . . ?
C12B C11B N10B 116.5(12) . . ?
C12B C11B C19B 104.0(13) . . ?
N10B C11B C19B 111.4(13) . . ?
C12B C11B H11B 108.2 . . ?
N10B C11B H11B 108.2 . . ?
C19B C11B H11B 108.2 . . ?
C13B C12B C17B 120.0 . . ?
C13B C12B C11B 130.2(10) . . ?
C17B C12B C11B 108.9(10) . . ?
C12B C13B C14B 120.0 . . ?
C12B C13B H13B 120.0 . . ?
C14B C13B H13B 120.0 . . ?
C15B C14B C13B 120.0 . . ?
C15B C14B H14B 120.0 . . ?
C13B C14B H14B 120.0 . . ?
C16B C15B C14B 120.00(5) . . ?
C16B C15B H15B 120.0 . . ?
C14B C15B H15B 120.0 . . ?
C17B C16B C15B 120.0 . . ?
C17B C16B H16B 120.0 . . ?
C15B C16B H16B 120.0 . . ?
C16B C17B C12B 120.0 . . ?
C16B C17B C18B 131.0(10) . . ?
C12B C17B C18B 107.1(9) . . ?
C17B C18B C19B 104.3(12) . . ?
C17B C18B H18C 110.9 . . ?
C19B C18B H18C 110.9 . . ?
C17B C18B H18D 110.9 . . ?
C19B C18B H18D 110.9 . . ?
H18C C18B H18D 108.9 . . ?
O20B C19B C11B 103.5(12) . . ?
O20B C19B C18B 108.6(13) . . ?
C11B C19B C18B 104.1(13) . . ?
O20B C19B H19B 113.2 . . ?
C11B C19B H19B 113.2 . . ?
C18B C19B H19B 113.2 . . ?
C21B O20B C19B 113.8(12) . . ?
O22B C21B C24B 113.0(15) . . ?
O22B C21B O20B 133.9(17) . . ?
C24B C21B O20B 113.1(12) . . ?
C24B C23B N28B 120.0 . . ?
C24B C23B H23B 120.0 . . ?
N28B C23B H23B 120.0 . . ?
C23B C24B C25B 120.0 . . ?
C23B C24B C21B 122.0(9) . . ?
C25B C24B C21B 117.9(9) . . ?
C26B C25B C24B 120.0 . . ?
C26B C25B H25B 120.0 . . ?
C24B C25B H25B 120.0 . . ?
C25B C26B C27B 120.0 . . ?
C25B C26B H26B 120.0 . . ?
C27B C26B H26B 120.0 . . ?
C26B C27B N28B 120.0 . . ?
C26B C27B H27B 120.0 . . ?
N28B C27B H27B 120.0 . . ?
C27B N28B C23B 120.0 . . ?
C27B N28B Zn2 124.4(6) . . ?
C23B N28B Zn2 115.3(6) . . ?
O30B C29B N31B 123.6(16) . . ?
O30B C29B C5B 120.7(13) . . ?
N31B C29B C5B 115.6(12) . . ?
C29B N31B C32B 122.2(13) . . ?
C29B N31B H31B 118.9 . . ?
C32B N31B H31B 118.9 . . ?
N31B C32B C33B 109.0(11) . . ?
N31B C32B C40B 119.3(11) . . ?
C33B C32B C40B 101.9(10) . . ?
N31B C32B H32B 108.7 . . ?
C33B C32B H32B 108.7 . . ?
C40B C32B H32B 108.7 . . ?
C34B C33B C38B 120.0 . . ?
C34B C33B C32B 136.6(8) . . ?
C38B C33B C32B 103.4(8) . . ?
C35B C34B C33B 120.0 . . ?
C35B C34B H34B 120.0 . . ?
C33B C34B H34B 120.0 . . ?
C34B C35B C36B 120.0 . . ?
C34B C35B H35B 120.0 . . ?
C36B C35B H35B 120.0 . . ?
C37B C36B C35B 120.0 . . ?
C37B C36B H36B 120.0 . . ?
C35B C36B H36B 120.0 . . ?
C36B C37B C38B 120.0 . . ?
C36B C37B H37B 120.0 . . ?
C38B C37B H37B 120.0 . . ?
C37B C38B C33B 120.0 . . ?
C37B C38B C39B 124.5(9) . . ?
C33B C38B C39B 115.4(9) . . ?
C40B C39B C38B 92.2(11) . . ?
C40B C39B H39C 113.3 . . ?
C38B C39B H39C 113.3 . . ?
C40B C39B H39D 113.3 . . ?
C38B C39B H39D 113.3 . . ?
H39C C39B H39D 110.6 . . ?
O41B C40B C32B 109.3(11) . . ?
O41B C40B C39B 114.4(13) . . ?
C32B C40B C39B 105.1(11) . . ?
O41B C40B H40B 109.3 . . ?
C32B C40B H40B 109.3 . . ?
C39B C40B H40B 109.3 . . ?
C42B O41B C40B 102.7(11) . . ?
O43B C42B O41B 136.9(15) . . ?
O43B C42B C45B 118.5(12) . . ?
O41B C42B C45B 102.7(10) . . ?
C45B C44B N49B 120.0 . . ?
C45B C44B H44B 120.0 . . ?
N49B C44B H44B 120.0 . . ?
C46B C45B C44B 120.0 . . ?
C46B C45B C42B 121.4(8) . . ?
C44B C45B C42B 118.0(8) . . ?
C45B C46B C47B 120.0 . . ?
C45B C46B H46B 120.0 . . ?
C47B C46B H46B 120.0 . . ?
C48B C47B C46B 120.0 . . ?
C48B C47B H47B 120.0 . . ?
C46B C47B H47B 120.0 . . ?
N49B C48B C47B 120.0 . . ?
N49B C48B H48B 120.0 . . ?
C47B C48B H48B 120.0 . . ?
C48B N49B C44B 120.0 . . ?
C48B N49B Zn3 127.8(5) . . ?
C44B N49B Zn3 112.0(5) . . ?
O51B C50B N52B 112.4(13) . . ?
O51B C50B C7B 124.1(13) . . ?
N52B C50B C7B 123.1(13) . . ?
C50B N52B C53B 127.7(16) . . ?
C50B N52B H52B 116.1 . . ?
C53B N52B H52B 116.1 . . ?
N52B C53B C61B 114.0(14) . . ?
N52B C53B C54B 112.7(17) . . ?
C61B C53B C54B 111.2(16) . . ?
N52B C53B H53B 106.1 . . ?
C61B C53B H53B 106.1 . . ?
C54B C53B H53B 106.1 . . ?
C55B C54B C59B 120.0 . . ?
C55B C54B C53B 129.2(12) . . ?
C59B C54B C53B 110.3(12) . . ?
C54B C55B C56B 120.0 . . ?
C54B C55B H55B 120.0 . . ?
C56B C55B H55B 120.0 . . ?
C55B C56B C57B 120.0 . . ?
C55B C56B H56B 120.0 . . ?
C57B C56B H56B 120.0 . . ?
C58B C57B C56B 120.0 . . ?
C58B C57B H57B 120.0 . . ?
C56B C57B H57B 120.0 . . ?
C57B C58B C59B 120.0 . . ?
C57B C58B H58B 120.0 . . ?
C59B C58B H58B 120.0 . . ?
C60B C59B C58B 137.7(13) . . ?
C60B C59B C54B 102.0(13) . . ?
C58B C59B C54B 120.0 . . ?
C59B C60B C61B 123.1(19) . . ?
C59B C60B H60C 106.6 . . ?
C61B C60B H60C 106.6 . . ?
C59B C60B H60D 106.6 . . ?
C61B C60B H60D 106.6 . . ?
H60C C60B H60D 106.5 . . ?
O62B C61B C53B 93.6(16) . . ?
O62B C61B C60B 98.2(16) . . ?
C53B C61B C60B 88.4(15) . . ?
O62B C61B H61B 122.7 . . ?
C53B C61B H61B 122.7 . . ?
C60B C61B H61B 122.7 . . ?
C63B O62B C61B 97.6(15) . . ?
O64B C63B O62B 130.8(16) . . ?
O64B C63B C66B 121.6(16) . . ?
O62B C63B C66B 107.5(14) . . ?
C66B C65B N70B 120.00(9) . . ?
C66B C65B H65B 120.0 . . ?
N70B C65B H65B 120.0 . . ?
C65B C66B C67B 120.0 . . ?
C65B C66B C63B 113.1(13) . . ?
C67B C66B C63B 125.7(13) . . ?
C68B C67B C66B 120.0 . . ?
C68B C67B H67B 120.0 . . ?
C66B C67B H67B 120.0 . . ?
C67B C68B C69B 120.00(8) . . ?
C67B C68B H68B 120.0 . . ?
C69B C68B H68B 120.0 . . ?
N70B C69B C68B 120.0 . . ?
N70B C69B H69B 120.0 . . ?
C68B C69B H69B 120.0 . . ?
C69B N70B C65B 120.0 . . ?
C69B N70B Zn3 125.2(8) . 1_655 ?
C65B N70B Zn3 114.6(8) . 1_655 ?

loop_
_geom_bond_atom_site_label_1
_geom_bond_atom_site_label_2
_geom_bond_distance
_geom_bond_site_symmetry_2
_geom_bond_publ_flag
Zn1 N28A 1.796(10) . ?
Zn1 O17 2.140(18) . ?
Zn1 O12 2.15(2) . ?
Zn1 O17D 2.17(2) . ?
Zn1 N70A 2.20(7) 1_455 ?
Zn1 O13 2.28(4) . ?
Zn1 O16D 2.30(4) . ?
Zn1 O12D 2.31(2) . ?
Zn2 O22 1.963(14) . ?
Zn2 N49A 2.014(7) . ?
Zn2 N28B 2.127(9) . ?
Zn2 O28 2.214(11) . ?
Zn2 O26 2.262(13) . ?
Zn2 O23 2.359(14) . ?
Zn3 N49B 1.999(8) . ?
Zn3 O36D 2.01(2) . ?
Zn3 O32D 2.047(18) . ?
Zn3 O36 2.128(18) . ?
Zn3 N70B 2.22(13) 1_455 ?
Zn3 O33D 2.37(2) . ?
N11 O14 1.242(11) . ?
N11 O12 1.259(11) . ?
N11 O13 1.285(11) . ?
N15 O18 1.227(14) . ?
N15 O16 1.260(14) . ?
N15 O17 1.303(15) . ?
N11D O1BD 1.233(15) . ?
N11D O12D 1.256(15) . ?
N11D O13D 1.284(15) . ?
N15D O18D 1.231(15) . ?
N15D O16D 1.261(16) . ?
N15D O17D 1.297(16) . ?
N21 O23 1.16(2) . ?
N21 O24 1.32(2) . ?
N21 O22 1.38(2) . ?
N25 O28 1.149(18) . ?
N25 O27 1.181(19) . ?
N25 O26 1.397(19) . ?
N35 O38 1.221(15) . ?
N35 O36 1.245(15) . ?
N35 O37 1.289(15) . ?
N31D O34D 1.221(14) . ?
N31D O32D 1.246(14) . ?
N31D O33D 1.288(15) . ?
N35D O38D 1.233(15) . ?
N35D O36D 1.249(15) . ?
N35D O37D 1.291(15) . ?
C2A C3A 1.3900 . ?
C2A C7A 1.3900 . ?
C2A H2A 0.9500 . ?
C3A C4A 1.3900 . ?
C3A C8A 1.491(11) . ?
C4A C5A 1.3900 . ?
C4A H4A 0.9500 . ?
C5A C6A 1.3900 . ?
C5A C29A 1.524(13) . ?
C6A C7A 1.3900 . ?
C6A H6A 0.9500 . ?
C7A C50A 1.508(13) . ?
C8A O9A 1.185(16) . ?
C8A N10A 1.38(2) . ?
N10A C11A 1.494(17) . ?
N10A H10A 0.8800 . ?
C11A C12A 1.526(11) . ?
C11A C19A 1.528(12) . ?
C11A H11A 1.0000 . ?
C12A C17A 1.3900 . ?
C12A C13A 1.3900 . ?
C13A C14A 1.3900 . ?
C13A H13A 0.9500 . ?
C14A C15A 1.3900 . ?
C14A H14A 0.9500 . ?
C15A C16A 1.3900 . ?
C15A H15A 0.9500 . ?
C16A C17A 1.3900 . ?
C16A H16A 0.9500 . ?
C17A C18A 1.494(11) . ?
C18A C19A 1.517(13) . ?
C18A H18A 0.9900 . ?
C18A H18B 0.9900 . ?
C19A O20A 1.443(17) . ?
C19A H19A 1.0000 . ?
O20A C21A 1.387(18) . ?
C21A O22A 1.261(12) . ?
C21A C24A 1.488(12) . ?
C23A C24A 1.3900 . ?
C23A N28A 1.3900 . ?
C23A H23A 0.9500 . ?
C24A C25A 1.3900 . ?
C25A C26A 1.3900 . ?
C25A H25A 0.9500 . ?
C26A C27A 1.3900 . ?
C26A H26A 0.9500 . ?
C27A N28A 1.3900 . ?
C27A H27A 0.9500 . ?
C29A N31A 1.27(2) . ?
C29A O30A 1.287(19) . ?
N31A C32A 1.426(17) . ?
N31A H31A 0.8800 . ?
C32A C33A 1.399(17) . ?
C32A C40A 1.66(2) . ?
C32A H32A 1.0000 . ?
C33A C34A 1.3900 . ?
C33A C38A 1.3900 . ?
C34A C35A 1.3900 . ?
C34A H34A 0.9500 . ?
C35A C36A 1.3900 . ?
C35A H35A 0.9500 . ?
C36A C37A 1.3900 . ?
C36A H36A 0.9500 . ?
C37A C38A 1.3900 . ?
C37A H37A 0.9500 . ?
C38A C39A 1.53(2) . ?
C39A C40A 1.48(2) . ?
C39A H39A 0.9900 . ?
C39A H39B 0.9900 . ?
C40A O41A 1.418(17) . ?
C40A H40A 1.0000 . ?
O41A C42A 1.329(17) . ?
C42A O43A 1.253(12) . ?
C42A C45A 1.439(14) . ?
C44A C45A 1.3900 . ?
C44A N49A 1.3900 . ?
C44A H44A 0.9500 . ?
C45A C46A 1.3900 . ?
C46A C47A 1.3900 . ?
C46A H46A 0.9500 . ?
C47A C48A 1.3900 . ?
C47A H47A 0.9500 . ?
C48A N49A 1.3900 . ?
C48A H48A 0.9500 . ?
C50A O51A 1.275(16) . ?
C50A N52A 1.374(16) . ?
N52A C53A 1.459(16) . ?
N52A H52A 0.8800 . ?
C53A C54A 1.487(15) . ?
C53A C61A 1.52(2) . ?
C53A H53A 1.0000 . ?
C54A C55A 1.3900 . ?
C54A C59A 1.3900 . ?
C55A C56A 1.3900 . ?
C55A H55A 0.9500 . ?
C56A C57A 1.3900 . ?
C56A H56A 0.9500 . ?
C57A C58A 1.3900 . ?
C57A H57A 0.9500 . ?
C58A C59A 1.3900 . ?
C58A H58A 0.9500 . ?
C59A C60A 1.497(17) . ?
C60A C61A 1.534(18) . ?
C60A H60A 0.9900 . ?
C60A H60B 0.9900 . ?
C61A O62A 1.390(16) . ?
C61A H61A 1.0000 . ?
O62A C63A 1.333(15) . ?
C63A O64A 1.255(12) . ?
C63A C66A 1.423(14) . ?
C65A C66A 1.3900 . ?
C65A N70A 1.3900 . ?
C65A H65A 0.9500 . ?
C66A C67A 1.3900 . ?
C67A C68A 1.3900 . ?
C67A H67A 0.9500 . ?
C68A C69A 1.3900 . ?
C68A H68A 0.9500 . ?
C69A N70A 1.3900 . ?
C69A H69A 0.9500 . ?
C2B C3B 1.3900 . ?
C2B C7B 1.3900 . ?
C2B H2B 0.9500 . ?
C3B C4B 1.3900 . ?
C3B C8B 1.521(18) . ?
C4B C5B 1.3900 . ?
C4B H4B 0.9500 . ?
C5B C6B 1.3900 . ?
C5B C29B 1.485(17) . ?
C6B C7B 1.3900 . ?
C6B H6B 0.9500 . ?
C7B C50B 1.469(16) . ?
C8B O9B 1.16(2) . ?
C8B N10B 1.449(19) . ?
N10B C11B 1.464(18) . ?
N10B H10B 0.8800 . ?
C11B C12B 1.457(17) . ?
C11B C19B 1.466(19) . ?
C11B H11B 1.0000 . ?
C12B C13B 1.3900 . ?
C12B C17B 1.3900 . ?
C13B C14B 1.3900 . ?
C13B H13B 0.9500 . ?
C14B C15B 1.3900 . ?
C14B H14B 0.9500 . ?
C15B C16B 1.3900 . ?
C15B H15B 0.9500 . ?
C16B C17B 1.3900 . ?
C16B H16B 0.9500 . ?
C17B C18B 1.504(19) . ?
C18B C19B 1.547(18) . ?
C18B H18C 0.9900 . ?
C18B H18D 0.9900 . ?
C19B O20B 1.448(16) . ?
C19B H19B 1.0000 . ?
O20B C21B 1.407(18) . ?
C21B O22B 1.273(13) . ?
C21B C24B 1.394(18) . ?
C23B C24B 1.3900 . ?
C23B N28B 1.3900 . ?
C23B H23B 0.9500 . ?
C24B C25B 1.3900 . ?
C25B C26B 1.3900 . ?
C25B H25B 0.9500 . ?
C26B C27B 1.3900 . ?
C26B H26B 0.9500 . ?
C27B N28B 1.3900 . ?
C27B H27B 0.9500 . ?
C29B O30B 1.15(2) . ?
C29B N31B 1.36(2) . ?
N31B C32B 1.444(16) . ?
N31B H31B 0.8800 . ?
C32B C33B 1.521(15) . ?
C32B C40B 1.525(19) . ?
C32B H32B 1.0000 . ?
C33B C34B 1.3900 . ?
C33B C38B 1.3900 . ?
C34B C35B 1.3900 . ?
C34B H34B 0.9500 . ?
C35B C36B 1.3900 . ?
C35B H35B 0.9500 . ?
C36B C37B 1.3900 . ?
C36B H36B 0.9500 . ?
C37B C38B 1.3900 . ?
C37B H37B 0.9500 . ?
C38B C39B 1.588(19) . ?
C39B C40B 1.53(2) . ?
C39B H39C 0.9900 . ?
C39B H39D 0.9900 . ?
C40B O41B 1.410(12) . ?
C40B H40B 1.0000 . ?
O41B C42B 1.401(12) . ?
C42B O43B 1.166(19) . ?
C42B C45B 1.476(17) . ?
C44B C45B 1.3900 . ?
C44B N49B 1.3900 . ?
C44B H44B 0.9500 . ?
C45B C46B 1.3900 . ?
C46B C47B 1.3900 . ?
C46B H46B 0.9500 . ?
C47B C48B 1.3900 . ?
C47B H47B 0.9500 . ?
C48B N49B 1.3900 . ?
C48B H48B 0.9500 . ?
C50B O51B 1.234(18) . ?
C50B N52B 1.38(2) . ?
N52B C53B 1.40(2) . ?
N52B H52B 0.8800 . ?
C53B C61B 1.54(3) . ?
C53B C54B 1.56(2) . ?
C53B H53B 1.0000 . ?
C54B C55B 1.3900 . ?
C54B C59B 1.3900 . ?
C55B C56B 1.3900 . ?
C55B H55B 0.9500 . ?
C56B C57B 1.3900 . ?
C56B H56B 0.9500 . ?
C57B C58B 1.3900 . ?
C57B H57B 0.9500 . ?
C58B C59B 1.3900 . ?
C58B H58B 0.9500 . ?
C59B C60B 1.36(3) . ?
C60B C61B 1.64(3) . ?
C60B H60C 0.9900 . ?
C60B H60D 0.9900 . ?
C61B O62B 1.503(19) . ?
C61B H61B 1.0000 . ?
O62B C63B 1.47(2) . ?
C63B O64B 1.289(13) . ?
C63B C66B 1.520(19) . ?
C65B C66B 1.3900 . ?
C65B N70B 1.3900 . ?
C65B H65B 0.9500 . ?
C66B C67B 1.3900 . ?
C67B C68B 1.3900 . ?
C67B H67B 0.9500 . ?
C68B C69B 1.3900 . ?
C68B H68B 0.9500 . ?
C69B N70B 1.3900 . ?
C69B H69B 0.9500 . ?

loop_
_geom_hbond_atom_site_label_D
_geom_hbond_atom_site_label_H
_geom_hbond_atom_site_label_A
_geom_hbond_distance_DH
_geom_hbond_distance_HA
_geom_hbond_distance_DA
_geom_hbond_angle_DHA
_geom_hbond_site_symmetry_A
_geom_hbond_publ_flag
N31A H31A O24 0.88 2.27 3.06(2) 149.5 . yes
N52A H52A O51B 0.88 2.12 2.943(14) 155.7 6_654 yes
N10B H10B O27 0.88 2.66 3.25(3) 124.9 . yes
N31B H31B O9A 0.88 2.08 2.958(17) 174.2 5_565 yes

loop_
_geom_torsion_atom_site_label_1
_geom_torsion_atom_site_label_2
_geom_torsion_atom_site_label_3
_geom_torsion_atom_site_label_4
_geom_torsion
_geom_torsion_site_symmetry_1
_geom_torsion_site_symmetry_2
_geom_torsion_site_symmetry_3
_geom_torsion_site_symmetry_4
_geom_torsion_publ_flag
O14 N11 O12 Zn1 166(2) . . . . ?
O13 N11 O12 Zn1 -14(2) . . . . ?
O14 N11 O13 Zn1 -166(2) . . . . ?
O12 N11 O13 Zn1 13(2) . . . . ?
O18 N15 O17 Zn1 -176(2) . . . . ?
O16 N15 O17 Zn1 -18(3) . . . . ?
O1BD N11D O12D Zn1 5(5) . . . . ?
O13D N11D O12D Zn1 -174(4) . . . . ?
O18D N15D O16D Zn1 140(4) . . . . ?
O17D N15D O16D Zn1 -16(4) . . . . ?
O18D N15D O17D Zn1 -136(5) . . . . ?
O16D N15D O17D Zn1 17(5) . . . . ?
O23 N21 O22 Zn2 -4.9(19) . . . . ?
O24 N21 O22 Zn2 -149.4(16) . . . . ?
O24 N21 O23 Zn2 148.7(18) . . . . ?
O22 N21 O23 Zn2 4.0(16) . . . . ?
O28 N25 O26 Zn2 -19.5(14) . . . . ?
O27 N25 O26 Zn2 177.6(16) . . . . ?
O27 N25 O28 Zn2 180(2) . . . . ?
O26 N25 O28 Zn2 20.0(14) . . . . ?
O38 N35 O36 Zn3 3.7(15) . . . . ?
O37 N35 O36 Zn3 -176.3(14) . . . . ?
O34D N31D O32D Zn3 -164.3(14) . . . . ?
O33D N31D O32D Zn3 16.0(14) . . . . ?
O34D N31D O33D Zn3 166.7(13) . . . . ?
O32D N31D O33D Zn3 -13.6(12) . . . . ?
O38D N35D O36D Zn3 151(3) . . . . ?
O37D N35D O36D Zn3 -43(5) . . . . ?
C7A C2A C3A C4A 0.0 . . . . ?
C7A C2A C3A C8A -176.6(10) . . . . ?
C2A C3A C4A C5A 0.0 . . . . ?
C8A C3A C4A C5A 176.3(11) . . . . ?
C3A C4A C5A C6A 0.0 . . . . ?
C3A C4A C5A C29A -169.7(9) . . . . ?
C4A C5A C6A C7A 0.0 . . . . ?
C29A C5A C6A C7A 170.2(9) . . . . ?
C5A C6A C7A C2A 0.0 . . . . ?
C5A C6A C7A C50A -176.1(10) . . . . ?
C3A C2A C7A C6A 0.0 . . . . ?
C3A C2A C7A C50A 176.0(11) . . . . ?
C2A C3A C8A O9A 32.0(18) . . . . ?
C4A C3A C8A O9A -144.5(12) . . . . ?
C2A C3A C8A N10A -143.0(11) . . . . ?
C4A C3A C8A N10A 40.5(17) . . . . ?
O9A C8A N10A C11A 13(2) . . . . ?
C3A C8A N10A C11A -172.6(12) . . . . ?
C8A N10A C11A C12A -157.0(14) . . . . ?
C8A N10A C11A C19A 83.3(18) . . . . ?
N10A C11A C12A C17A -142.6(13) . . . . ?
C19A C11A C12A C17A -13.0(12) . . . . ?
N10A C11A C12A C13A 19(2) . . . . ?
C19A C11A C12A C13A 148.2(14) . . . . ?
C17A C12A C13A C14A 0.0 . . . . ?
C11A C12A C13A C14A -159.0(19) . . . . ?
C12A C13A C14A C15A 0.0 . . . . ?
C13A C14A C15A C16A 0.0 . . . . ?
C14A C15A C16A C17A 0.0 . . . . ?
C15A C16A C17A C12A 0.0 . . . . ?
C15A C16A C17A C18A 164.7(15) . . . . ?
C13A C12A C17A C16A 0.0 . . . . ?
C11A C12A C17A C16A 164.0(16) . . . . ?
C13A C12A C17A C18A -164.0(16) . . . . ?
C11A C12A C17A C18A 0.1(3) . . . . ?
C16A C17A C18A C19A -151.7(12) . . . . ?
C12A C17A C18A C19A 12.8(12) . . . . ?
C17A C18A C19A O20A 103.0(14) . . . . ?
C17A C18A C19A C11A -22(2) . . . . ?
N10A C11A C19A O20A 32.6(19) . . . . ?
C12A C11A C19A O20A -95.4(15) . . . . ?
N10A C11A C19A C18A 151.5(14) . . . . ?
C12A C11A C19A C18A 23(2) . . . . ?
C18A C19A O20A C21A 148.8(15) . . . . ?
C11A C19A O20A C21A -85.2(19) . . . . ?
C19A O20A C21A O22A 5(3) . . . . ?
C19A O20A C21A C24A 170.5(15) . . . . ?
N28A C23A C24A C25A 0.0 . . . . ?
N28A C23A C24A C21A -176.8(17) . . . . ?
O22A C21A C24A C23A -1(3) . . . . ?
O20A C21A C24A C23A -167.4(13) . . . . ?
O22A C21A C24A C25A -177.4(16) . . . . ?
O20A C21A C24A C25A 16(2) . . . . ?
C23A C24A C25A C26A 0.0 . . . . ?
C21A C24A C25A C26A 176.6(18) . . . . ?
C24A C25A C26A C27A 0.0 . . . . ?
C25A C26A C27A N28A 0.0 . . . . ?
C26A C27A N28A C23A 0.0 . . . . ?
C26A C27A N28A Zn1 165.9(9) . . . . ?
C24A C23A N28A C27A 0.0 . . . . ?
C24A C23A N28A Zn1 -162.7(12) . . . . ?
O17 Zn1 N28A C27A 103.2(9) . . . . ?
O12 Zn1 N28A C27A -156.2(15) . . . . ?
O17D Zn1 N28A C27A 72.1(11) . . . . ?
N70A Zn1 N28A C27A -32(2) 1_455 . . . ?
O13 Zn1 N28A C27A -125.1(16) . . . . ?
O16D Zn1 N28A C27A 79.5(17) . . . . ?
O12D Zn1 N28A C27A -165.2(17) . . . . ?
O17 Zn1 N28A C23A -92.6(11) . . . . ?
O12 Zn1 N28A C23A 8.0(17) . . . . ?
O17D Zn1 N28A C23A -123.7(14) . . . . ?
N70A Zn1 N28A C23A 132(2) 1_455 . . . ?
O13 Zn1 N28A C23A 39.1(19) . . . . ?
O16D Zn1 N28A C23A -116.3(18) . . . . ?
O12D Zn1 N28A C23A -1(2) . . . . ?
C4A C5A C29A N31A -153.7(9) . . . . ?
C6A C5A C29A N31A 36.3(10) . . . . ?
C4A C5A C29A O30A 26.4(8) . . . . ?
C6A C5A C29A O30A -143.6(8) . . . . ?
O30A C29A N31A C32A -0.6(16) . . . . ?
C5A C29A N31A C32A 179.5(10) . . . . ?
C29A N31A C32A C33A -115.3(18) . . . . ?
C29A N31A C32A C40A 116.9(15) . . . . ?
N31A C32A C33A C34A 36(2) . . . . ?
C40A C32A C33A C34A 166.9(10) . . . . ?
N31A C32A C33A C38A -147.1(14) . . . . ?
C40A C32A C33A C38A -16.0(14) . . . . ?
C38A C33A C34A C35A 0.0 . . . . ?
C32A C33A C34A C35A 176.8(17) . . . . ?
C33A C34A C35A C36A 0.0 . . . . ?
C34A C35A C36A C37A 0.0 . . . . ?
C35A C36A C37A C38A 0.0 . . . . ?
C36A C37A C38A C33A 0.0 . . . . ?
C36A C37A C38A C39A -176.1(17) . . . . ?
C34A C33A C38A C37A 0.0 . . . . ?
C32A C33A C38A C37A -177.4(13) . . . . ?
C34A C33A C38A C39A 176.7(14) . . . . ?
C32A C33A C38A C39A -0.6(15) . . . . ?
C37A C38A C39A C40A -164.8(11) . . . . ?
C33A C38A C39A C40A 18.8(18) . . . . ?
C38A C39A C40A O41A 85.6(17) . . . . ?
C38A C39A C40A C32A -25.6(18) . . . . ?
C33A C32A C40A O41A -85.7(16) . . . . ?
N31A C32A C40A O41A 50(2) . . . . ?
C33A C32A C40A C39A 26.7(17) . . . . ?
N31A C32A C40A C39A 162.0(16) . . . . ?
C39A C40A O41A C42A 77(2) . . . . ?
C32A C40A O41A C42A -175.5(15) . . . . ?
C40A O41A C42A O43A -2(3) . . . . ?
C40A O41A C42A C45A 171.8(16) . . . . ?
N49A C44A C45A C46A 0.0 . . . . ?
N49A C44A C45A C42A 179.8(13) . . . . ?
O43A C42A C45A C46A -4(3) . . . . ?
O41A C42A C45A C46A -176.3(13) . . . . ?
O43A C42A C45A C44A 176.4(18) . . . . ?
O41A C42A C45A C44A 4(2) . . . . ?
C44A C45A C46A C47A 0.0 . . . . ?
C42A C45A C46A C47A -179.7(14) . . . . ?
C45A C46A C47A C48A 0.0 . . . . ?
C46A C47A C48A N49A 0.0 . . . . ?
C47A C48A N49A C44A 0.0 . . . . ?
C47A C48A N49A Zn2 -178.4(8) . . . . ?
C45A C44A N49A C48A 0.0 . . . . ?
C45A C44A N49A Zn2 178.3(8) . . . . ?
C6A C7A C50A O51A 26.5(17) . . . . ?
C2A C7A C50A O51A -149.6(11) . . . . ?
C6A C7A C50A N52A -152.6(9) . . . . ?
C2A C7A C50A N52A 31.3(15) . . . . ?
O51A C50A N52A C53A -6(2) . . . . ?
C7A C50A N52A C53A 173.4(11) . . . . ?
C50A N52A C53A C54A -119.6(14) . . . . ?
C50A N52A C53A C61A 124.0(13) . . . . ?
N52A C53A C54A C55A 34.8(18) . . . . ?
C61A C53A C54A C55A 156.1(9) . . . . ?
N52A C53A C54A C59A -145.8(11) . . . . ?
C61A C53A C54A C59A -24.5(13) . . . . ?
C59A C54A C55A C56A 0.0 . . . . ?
C53A C54A C55A C56A 179.4(13) . . . . ?
C54A C55A C56A C57A 0.0 . . . . ?
C55A C56A C57A C58A 0.0 . . . . ?
C56A C57A C58A C59A 0.0 . . . . ?
C57A C58A C59A C54A 0.0 . . . . ?
C57A C58A C59A C60A 170.1(17) . . . . ?
C55A C54A C59A C58A 0.0 . . . . ?
C53A C54A C59A C58A -179.4(12) . . . . ?
C55A C54A C59A C60A -173.2(12) . . . . ?
C53A C54A C59A C60A 7.4(13) . . . . ?
C58A C59A C60A C61A -157.9(11) . . . . ?
C54A C59A C60A C61A 13.4(14) . . . . ?
N52A C53A C61A O62A 53.0(16) . . . . ?
C54A C53A C61A O62A -76.6(14) . . . . ?
N52A C53A C61A C60A 158.7(12) . . . . ?
C54A C53A C61A C60A 29.2(15) . . . . ?
C59A C60A C61A O62A 86.1(13) . . . . ?
C59A C60A C61A C53A -28.0(17) . . . . ?
C53A C61A O62A C63A -99.2(14) . . . . ?
C60A C61A O62A C63A 153.0(12) . . . . ?
C61A O62A C63A O64A -1.6(11) . . . . ?
C61A O62A C63A C66A -172.2(10) . . . . ?
N70A C65A C66A C67A 0.0 . . . . ?
N70A C65A C66A C63A -180.0(12) . . . . ?
O64A C63A C66A C65A -46.0(14) . . . . ?
O62A C63A C66A C65A 123.9(11) . . . . ?
O64A C63A C66A C67A 134.0(12) . . . . ?
O62A C63A C66A C67A -56.1(14) . . . . ?
C65A C66A C67A C68A 0.0 . . . . ?
C63A C66A C67A C68A 180.0(12) . . . . ?
C66A C67A C68A C69A 0.0 . . . . ?
C67A C68A C69A N70A 0.0 . . . . ?
C68A C69A N70A C65A 0.0 . . . . ?
C68A C69A N70A Zn1 -162.0(9) . . . 1_655 ?
C66A C65A N70A C69A 0.0 . . . . ?
C66A C65A N70A Zn1 164.6(7) . . . 1_655 ?
C7B C2B C3B C4B 0.0 . . . . ?
C7B C2B C3B C8B -177.6(9) . . . . ?
C2B C3B C4B C5B 0.0 . . . . ?
C8B C3B C4B C5B 177.2(10) . . . . ?
C3B C4B C5B C6B 0.0 . . . . ?
C3B C4B C5B C29B 179.3(11) . . . . ?
C4B C5B C6B C7B 0.0 . . . . ?
C29B C5B C6B C7B -179.3(12) . . . . ?
C5B C6B C7B C2B 0.0 . . . . ?
C5B C6B C7B C50B -178.8(11) . . . . ?
C3B C2B C7B C6B 0.0 . . . . ?
C3B C2B C7B C50B 178.7(12) . . . . ?
C2B C3B C8B O9B 8.8(8) . . . . ?
C4B C3B C8B O9B -168.6(11) . . . . ?
C2B C3B C8B N10B -168.7(8) . . . . ?
C4B C3B C8B N10B 14.0(11) . . . . ?
O9B C8B N10B C11B 7.4(15) . . . . ?
C3B C8B N10B C11B -175.1(10) . . . . ?
C8B N10B C11B C12B -105.3(17) . . . . ?
C8B N10B C11B C19B 135.6(14) . . . . ?
N10B C11B C12B C13B 33(2) . . . . ?
C19B C11B C12B C13B 156.0(12) . . . . ?
N10B C11B C12B C17B -158.0(14) . . . . ?
C19B C11B C12B C17B -35.0(14) . . . . ?
C17B C12B C13B C14B 0.0 . . . . ?
C11B C12B C13B C14B 168.1(18) . . . . ?
C12B C13B C14B C15B 0.0 . . . . ?
C13B C14B C15B C16B 0.0 . . . . ?
C14B C15B C16B C17B 0.0 . . . . ?
C15B C16B C17B C12B 0.0 . . . . ?
C15B C16B C17B C18B 162.2(19) . . . . ?
C13B C12B C17B C16B 0.0 . . . . ?
C11B C12B C17B C16B -170.4(15) . . . . ?
C13B C12B C17B C18B -166.1(16) . . . . ?
C11B C12B C17B C18B 23.6(15) . . . . ?
C16B C17B C18B C19B -167.3(12) . . . . ?
C12B C17B C18B C19B -3.4(17) . . . . ?
C12B C11B C19B O20B -82.8(14) . . . . ?
N10B C11B C19B O20B 43.5(17) . . . . ?
C12B C11B C19B C18B 30.8(16) . . . . ?
N10B C11B C19B C18B 157.1(14) . . . . ?
C17B C18B C19B O20B 92.5(16) . . . . ?
C17B C18B C19B C11B -17.3(18) . . . . ?
C11B C19B O20B C21B -170.9(14) . . . . ?
C18B C19B O20B C21B 78.8(18) . . . . ?
C19B O20B C21B O22B -5(3) . . . . ?
C19B O20B C21B C24B 177.6(14) . . . . ?
N28B C23B C24B C25B 0.0 . . . . ?
N28B C23B C24B C21B 176.8(15) . . . . ?
O22B C21B C24B C23B -178.9(15) . . . . ?
O20B C21B C24B C23B -1(2) . . . . ?
O22B C21B C24B C25B -2(2) . . . . ?
O20B C21B C24B C25B 175.9(11) . . . . ?
C23B C24B C25B C26B 0.0 . . . . ?
C21B C24B C25B C26B -177.0(14) . . . . ?
C24B C25B C26B C27B 0.0 . . . . ?
C25B C26B C27B N28B 0.0 . . . . ?
C26B C27B N28B C23B 0.0 . . . . ?
C26B C27B N28B Zn2 -173.6(8) . . . . ?
C24B C23B N28B C27B 0.0 . . . . ?
C24B C23B N28B Zn2 174.2(8) . . . . ?
C6B C5B C29B O30B -146.2(14) . . . . ?
C4B C5B C29B O30B 34.5(19) . . . . ?
C6B C5B C29B N31B 31.8(18) . . . . ?
C4B C5B C29B N31B -147.5(11) . . . . ?
O30B C29B N31B C32B 9(3) . . . . ?
C5B C29B N31B C32B -168.8(12) . . . . ?
C29B N31B C32B C33B -123.0(14) . . . . ?
C29B N31B C32B C40B 120.7(16) . . . . ?
N31B C32B C33B C34B 27.2(16) . . . . ?
C40B C32B C33B C34B 154.2(9) . . . . ?
N31B C32B C33B C38B -151.5(9) . . . . ?
C40B C32B C33B C38B -24.6(10) . . . . ?
C38B C33B C34B C35B 0.0 . . . . ?
C32B C33B C34B C35B -178.6(13) . . . . ?
C33B C34B C35B C36B 0.0 . . . . ?
C34B C35B C36B C37B 0.0 . . . . ?
C35B C36B C37B C38B 0.0 . . . . ?
C36B C37B C38B C33B 0.0 . . . . ?
C36B C37B C38B C39B -177.0(12) . . . . ?
C34B C33B C38B C37B 0.0 . . . . ?
C32B C33B C38B C37B 179.0(9) . . . . ?
C34B C33B C38B C39B 177.3(11) . . . . ?
C32B C33B C38B C39B -3.7(11) . . . . ?
C37B C38B C39B C40B -153.3(9) . . . . ?
C33B C38B C39B C40B 29.6(13) . . . . ?
N31B C32B C40B O41B 42.6(18) . . . . ?
C33B C32B C40B O41B -77.3(13) . . . . ?
N31B C32B C40B C39B 165.8(13) . . . . ?
C33B C32B C40B C39B 45.8(14) . . . . ?
C38B C39B C40B O41B 76.7(14) . . . . ?
C38B C39B C40B C32B -43.1(13) . . . . ?
C32B C40B O41B C42B -154.5(12) . . . . ?
C39B C40B O41B C42B 88.1(15) . . . . ?
C40B O41B C42B O43B -12(3) . . . . ?
C40B O41B C42B C45B -175.1(11) . . . . ?
N49B C44B C45B C46B 0.0 . . . . ?
N49B C44B C45B C42B -171.2(11) . . . . ?
O43B C42B C45B C46B -167.7(13) . . . . ?
O41B C42B C45B C46B -0.7(14) . . . . ?
O43B C42B C45B C44B 3.4(19) . . . . ?
O41B C42B C45B C44B 170.4(8) . . . . ?
C44B C45B C46B C47B 0.0 . . . . ?
C42B C45B C46B C47B 170.9(11) . . . . ?
C45B C46B C47B C48B 0.0 . . . . ?
C46B C47B C48B N49B 0.0 . . . . ?
C47B C48B N49B C44B 0.0 . . . . ?
C47B C48B N49B Zn3 -173.7(9) . . . . ?
C45B C44B N49B C48B 0.0 . . . . ?
C45B C44B N49B Zn3 174.6(7) . . . . ?
C6B C7B C50B O51B 35.2(18) . . . . ?
C2B C7B C50B O51B -143.6(12) . . . . ?
C6B C7B C50B N52B -152.8(13) . . . . ?
C2B C7B C50B N52B 28(2) . . . . ?
O51B C50B N52B C53B 1(2) . . . . ?
C7B C50B N52B C53B -171.6(16) . . . . ?
C50B N52B C53B C61B 93(2) . . . . ?
C50B N52B C53B C54B -139.4(17) . . . . ?
N52B C53B C54B C55B 42(2) . . . . ?
C61B C53B C54B C55B 171.6(12) . . . . ?
N52B C53B C54B C59B -146.0(14) . . . . ?
C61B C53B C54B C59B -16.6(17) . . . . ?
C59B C54B C55B C56B 0.0 . . . . ?
C53B C54B C55B C56B 171.1(18) . . . . ?
C54B C55B C56B C57B 0.0 . . . . ?
C55B C56B C57B C58B 0.0 . . . . ?
C56B C57B C58B C59B 0.0 . . . . ?
C57B C58B C59B C60B -172(2) . . . . ?
C57B C58B C59B C54B 0.0 . . . . ?
C55B C54B C59B C60B 174.4(17) . . . . ?
C53B C54B C59B C60B 1.7(16) . . . . ?
C55B C54B C59B C58B 0.0 . . . . ?
C53B C54B C59B C58B -172.7(14) . . . . ?
C58B C59B C60B C61B -173.1(14) . . . . ?
C54B C59B C60B C61B 14(2) . . . . ?
N52B C53B C61B O62B 50(2) . . . . ?
C54B C53B C61B O62B -78.8(16) . . . . ?
N52B C53B C61B C60B 148.0(18) . . . . ?
C54B C53B C61B C60B 19.2(17) . . . . ?
C59B C60B C61B O62B 71(2) . . . . ?
C59B C60B C61B C53B -22(2) . . . . ?
C53B C61B O62B C63B -108.5(17) . . . . ?
C60B C61B O62B C63B 162.6(17) . . . . ?
C61B O62B C63B O64B 13(3) . . . . ?
C61B O62B C63B C66B -162.3(19) . . . . ?
N70B C65B C66B C67B 0.0 . . . . ?
N70B C65B C66B C63B 169(2) . . . . ?
O64B C63B C66B C65B 22(3) . . . . ?
O62B C63B C66B C65B -161.9(15) . . . . ?
O64B C63B C66B C67B -170.3(18) . . . . ?
O62B C63B C66B C67B 6(3) . . . . ?
C65B C66B C67B C68B 0.0 . . . . ?
C63B C66B C67B C68B -167(2) . . . . ?
C66B C67B C68B C69B 0.0 . . . . ?
C67B C68B C69B N70B 0.0 . . . . ?
C68B C69B N70B C65B 0.0 . . . . ?
C68B C69B N70B Zn3 176.1(13) . . . 1_655 ?
C66B C65B N70B C69B 0.0 . . . . ?
C66B C65B N70B Zn3 -176.5(11) . . . 1_655 ?
